data_7040561
loop_
_publ_author_name
'Chen, Zilu'
'Hu, Zhaobo'
'Li, Yisheng'
'Liang, Yuning'
'Wang, Xinyu'
'Ouyang, Li'
'Zhao, Qin'
'Cheng, Haiyan'
'Liang, Fupei'

_publ_section_title
;
 Manganese clusters of aromatic oximes: synthesis, structure and magnetic
 properties.
;
_journal_issue 39
_journal_name_full 'Dalton transactions (Cambridge, England : 2003)'
_journal_page_first 15634
_journal_page_last 15643
_journal_paper_doi 10.1039/c6dt03207a
_journal_volume 45
_journal_year 2016
_chemical_formula_moiety '2(C107 H73 Mn6 N19 O15), 2(C5 H5 N), 4(Cl O4), C H4 O, 4(H2 O)'
_chemical_formula_sum 'C225 H168 Cl4 Mn12 N40 O51'
_chemical_formula_weight 5049.07
_chemical_name_systematic
; 
 ? 
;
_space_group_IT_number 2
_symmetry_cell_setting triclinic
_symmetry_space_group_name_Hall '-P 1'
_symmetry_space_group_name_H-M 'P -1'
_atom_sites_solution_hydrogens geom
_atom_sites_solution_primary direct
_atom_sites_solution_secondary difmap
_audit_creation_method SHELXL-97
_audit_update_record
;
2016-08-08 deposited with the CCDC.
2016-09-02 downloaded from the CCDC.
;
_cell_angle_alpha 67.248(3)
_cell_angle_beta 89.768(3)
_cell_angle_gamma 70.924(4)
_cell_formula_units_Z 1
_cell_length_a 17.1115(8)
_cell_length_b 18.8978(6)
_cell_length_c 19.9978(6)
_cell_measurement_reflns_used 13588
_cell_measurement_temperature 298(2)
_cell_measurement_theta_max 28.5501
_cell_measurement_theta_min 2.9122
_cell_volume 5580.2(4)
_computing_cell_refinement
;
CrysAlisPro, Agilent Technologies,
Version 1.171.35.21 (release 20-01-2012 CrysAlis171 .NET)
(compiled Jan 23 2012,18:06:46)
;
_computing_data_collection
;
CrysAlisPro, Agilent Technologies,
Version 1.171.35.21 (release 20-01-2012 CrysAlis171 .NET)
(compiled Jan 23 2012,18:06:46)
;
_computing_data_reduction
;
CrysAlisPro, Agilent Technologies,
Version 1.171.35.21 (release 20-01-2012 CrysAlis171 .NET)
(compiled Jan 23 2012,18:06:46)
;
_computing_structure_refinement 'SHELXL-97 (Sheldrick, 1997)'
_computing_structure_solution 'SHELXS-97 (Sheldrick, 1990)'
_diffrn_ambient_temperature 298(2)
_diffrn_measured_fraction_theta_full 0.998
_diffrn_measured_fraction_theta_max 0.998
_diffrn_measurement_device_type 'SuperNova, Single source at offset), Eos'
_diffrn_measurement_method '\w scans'
_diffrn_radiation_monochromator mirror
_diffrn_radiation_source 'SuperNova (Mo) X-ray Source'
_diffrn_radiation_type MoK\a
_diffrn_radiation_wavelength 0.71073
_diffrn_reflns_av_R_equivalents 0.0442
_diffrn_reflns_av_sigmaI/netI 0.0603
_diffrn_reflns_limit_h_max 20
_diffrn_reflns_limit_h_min -20
_diffrn_reflns_limit_k_max 22
_diffrn_reflns_limit_k_min -22
_diffrn_reflns_limit_l_max 23
_diffrn_reflns_limit_l_min -23
_diffrn_reflns_number 52316
_diffrn_reflns_theta_full 25.02
_diffrn_reflns_theta_max 25.02
_diffrn_reflns_theta_min 2.92
_exptl_absorpt_coefficient_mu 0.790
_exptl_absorpt_correction_T_max 0.8580
_exptl_absorpt_correction_T_min 0.8091
_exptl_absorpt_correction_type multi-scan
_exptl_absorpt_process_details
;
CrysAlisPro, Agilent Technologies,
Version 1.171.35.21 (release 20-01-2012 CrysAlis171 .NET)
(compiled Jan 23 2012,18:06:46)
Empirical absorption correction using spherical harmonics,
 implemented in SCALE3 ABSPACK scaling algorithm.
;
_exptl_crystal_colour 'black brown'
_exptl_crystal_density_diffrn 1.502
_exptl_crystal_density_method 'not measured'
_exptl_crystal_description block
_exptl_crystal_F_000 2574
_exptl_crystal_size_max 0.28
_exptl_crystal_size_mid 0.24
_exptl_crystal_size_min 0.20
_refine_diff_density_max 0.774
_refine_diff_density_min -0.559
_refine_diff_density_rms 0.084
_refine_ls_extinction_method none
_refine_ls_goodness_of_fit_ref 1.049
_refine_ls_hydrogen_treatment constr
_refine_ls_matrix_type full
_refine_ls_number_parameters 1516
_refine_ls_number_reflns 19658
_refine_ls_number_restraints 97
_refine_ls_restrained_S_all 1.074
_refine_ls_R_factor_all 0.0959
_refine_ls_R_factor_gt 0.0603
_refine_ls_shift/su_max 0.001
_refine_ls_shift/su_mean 0.000
_refine_ls_structure_factor_coef Fsqd
_refine_ls_weighting_details 'calc w=1/[\s^2^(Fo^2^)+(0.0849P)^2^+6.6151P] where P=(Fo^2^+2Fc^2^)/3'
_refine_ls_weighting_scheme calc
_refine_ls_wR_factor_gt 0.1642
_refine_ls_wR_factor_ref 0.1951
_reflns_number_gt 12922
_reflns_number_total 19658
_reflns_threshold_expression >2sigma(I)
_cod_data_source_file c6dt03207a2.cif
_cod_data_source_block 20141104-czl-wxy-xg284-2
_cod_depositor_comments
;
The following automatic conversions were performed:

'_symmetry_cell_setting' value 'Triclinic' changed to 'triclinic'
according to
/usr/data/users/saulius/crontab/automatic-downloads/rss-feeds/RSC/lib/dictionaries/cif_core.dic
dictionary named 'cif_core.dic' version 2.4.2 from 2011-04-26.

Automatic conversion script
Id: cif_fix_values 4268 2015-11-12 08:31:59Z antanas 

 Adding full bibliography for 7040559--7040563.cif.

 Adding full bibliography for 7040559--7040563.cif.
;
_cod_database_code 7040561

loop_
_symmetry_equiv_pos_as_xyz
'x, y, z'
'-x, -y, -z'

loop_
_atom_site_label
_atom_site_type_symbol
_atom_site_fract_x
_atom_site_fract_y
_atom_site_fract_z
_atom_site_U_iso_or_equiv
_atom_site_adp_type
_atom_site_occupancy
_atom_site_symmetry_multiplicity
_atom_site_calc_flag
_atom_site_refinement_flags
_atom_site_disorder_assembly
_atom_site_disorder_group
Mn1 Mn 0.77618(4) 0.40717(4) 0.26430(4) 0.03368(18) Uani 1 1 d . . .
Mn2 Mn 0.94914(4) 0.26014(4) 0.35666(4) 0.03702(19) Uani 1 1 d . . .
Mn3 Mn 0.92394(4) 0.33237(4) 0.17768(4) 0.0398(2) Uani 1 1 d . . .
Mn4 Mn 0.72815(4) 0.60049(4) 0.25480(4) 0.03375(18) Uani 1 1 d . . .
Mn5 Mn 0.57466(5) 0.68173(4) 0.33261(4) 0.0411(2) Uani 1 1 d . . .
Mn6 Mn 0.55638(4) 0.74357(4) 0.15473(4) 0.03773(19) Uani 1 1 d . . .
O1 O 0.87824(18) 0.32647(18) 0.26726(16) 0.0366(7) Uani 1 1 d . . .
O2 O 0.78823(19) 0.36494(18) 0.37139(16) 0.0397(8) Uani 1 1 d . . .
O3 O 1.0317(2) 0.2146(2) 0.43693(17) 0.0496(9) Uani 1 1 d . . .
N1 N 0.8634(2) 0.3091(2) 0.4086(2) 0.0354(9) Uani 1 1 d . . .
N2 N 1.0251(3) 0.1952(2) 0.5088(2) 0.0444(10) Uani 1 1 d . . .
C1 C 0.8728(3) 0.2843(3) 0.4795(2) 0.0361(10) Uani 1 1 d . . .
C2 C 0.9534(3) 0.2260(3) 0.5262(2) 0.0400(11) Uani 1 1 d . . .
C3 C 0.9399(3) 0.2097(3) 0.6026(3) 0.0446(12) Uani 1 1 d . . .
C4 C 0.8574(3) 0.2578(3) 0.6002(3) 0.0430(12) Uani 1 1 d . . .
C5 C 0.8141(3) 0.3039(3) 0.5284(3) 0.0396(11) Uani 1 1 d . . .
C6 C 0.7318(3) 0.3535(3) 0.5177(3) 0.0503(13) Uani 1 1 d . . .
H6 H 0.7016 0.3839 0.4710 0.060 Uiso 1 1 calc R . .
C7 C 0.6949(4) 0.3566(3) 0.5800(3) 0.0610(15) Uani 1 1 d . . .
H7 H 0.6394 0.3901 0.5736 0.073 Uiso 1 1 calc R . .
C8 C 0.7374(4) 0.3121(3) 0.6499(3) 0.0589(15) Uani 1 1 d . . .
H8 H 0.7104 0.3165 0.6893 0.071 Uiso 1 1 calc R . .
C9 C 0.8212(4) 0.2598(3) 0.6624(3) 0.0511(13) Uani 1 1 d . . .
C10 C 0.8731(5) 0.2089(4) 0.7300(3) 0.0673(17) Uani 1 1 d . . .
H10 H 0.8527 0.2079 0.7734 0.081 Uiso 1 1 calc R . .
C11 C 0.9533(5) 0.1612(4) 0.7319(3) 0.0680(18) Uani 1 1 d . . .
H11 H 0.9856 0.1269 0.7773 0.082 Uiso 1 1 calc R . .
C12 C 0.9896(4) 0.1612(3) 0.6686(3) 0.0533(14) Uani 1 1 d . . .
H12 H 1.0450 0.1294 0.6716 0.064 Uiso 1 1 calc R . .
O4 O 1.0422(2) 0.2240(2) 0.31066(17) 0.0517(9) Uani 1 1 d . . .
O5 O 0.9680(2) 0.3390(2) 0.08949(17) 0.0516(9) Uani 1 1 d . . .
N3 N 1.0305(2) 0.2460(2) 0.2370(2) 0.0433(10) Uani 1 1 d . . .
N4 N 1.0369(3) 0.2872(3) 0.0771(2) 0.0519(11) Uani 1 1 d . . .
C13 C 1.0941(3) 0.2126(3) 0.2107(3) 0.0440(12) Uani 1 1 d . . .
C14 C 1.0914(3) 0.2320(3) 0.1307(3) 0.0499(13) Uani 1 1 d . . .
C15 C 1.1738(3) 0.1784(3) 0.1232(3) 0.0538(14) Uani 1 1 d . . .
C16 C 1.2206(3) 0.1358(3) 0.1933(3) 0.0530(14) Uani 1 1 d . . .
C17 C 1.1768(3) 0.1537(3) 0.2477(3) 0.0503(13) Uani 1 1 d . . .
C18 C 1.2154(3) 0.1170(3) 0.3187(3) 0.0573(14) Uani 1 1 d . . .
H18 H 1.1876 0.1274 0.3558 0.069 Uiso 1 1 calc R . .
C19 C 1.2992(4) 0.0626(4) 0.3334(4) 0.0721(18) Uani 1 1 d . . .
H19 H 1.3266 0.0381 0.3811 0.087 Uiso 1 1 calc R . .
C20 C 1.3409(4) 0.0449(4) 0.2817(4) 0.077(2) Uani 1 1 d . . .
H20 H 1.3955 0.0077 0.2946 0.092 Uiso 1 1 calc R . .
C21 C 1.3033(4) 0.0816(3) 0.2081(4) 0.0625(16) Uani 1 1 d . . .
C22 C 1.3377(4) 0.0715(4) 0.1474(5) 0.084(2) Uani 1 1 d . . .
H22 H 1.3923 0.0360 0.1539 0.100 Uiso 1 1 calc R . .
C23 C 1.2926(5) 0.1127(4) 0.0784(5) 0.082(2) Uani 1 1 d . . .
H23 H 1.3179 0.1041 0.0396 0.098 Uiso 1 1 calc R . .
C24 C 1.2096(4) 0.1675(4) 0.0641(4) 0.0720(18) Uani 1 1 d . . .
H24 H 1.1802 0.1952 0.0170 0.086 Uiso 1 1 calc R . .
O6 O 0.8231(2) 0.41921(19) 0.11978(16) 0.0440(8) Uani 1 1 d . . .
O7 O 0.67898(18) 0.49815(18) 0.25700(16) 0.0364(7) Uani 1 1 d . . .
N5 N 0.7599(2) 0.4448(2) 0.1555(2) 0.0370(9) Uani 1 1 d . . .
N6 N 0.6065(2) 0.5325(2) 0.2077(2) 0.0413(9) Uani 1 1 d . . .
C25 C 0.6874(3) 0.4882(3) 0.1160(2) 0.0365(10) Uani 1 1 d . . .
C26 C 0.6128(3) 0.5250(3) 0.1468(3) 0.0400(11) Uani 1 1 d . . .
C27 C 0.5421(3) 0.5652(3) 0.0872(3) 0.0446(12) Uani 1 1 d . . .
C28 C 0.5742(3) 0.5558(3) 0.0260(3) 0.0449(12) Uani 1 1 d . . .
C29 C 0.6608(3) 0.5110(3) 0.0389(3) 0.0413(11) Uani 1 1 d . . .
C30 C 0.6999(4) 0.4965(3) -0.0164(3) 0.0514(13) Uani 1 1 d . . .
H30 H 0.7565 0.4657 -0.0085 0.062 Uiso 1 1 calc R . .
C31 C 0.6522(4) 0.5295(4) -0.0860(3) 0.0619(16) Uani 1 1 d . . .
H31 H 0.6786 0.5210 -0.1244 0.074 Uiso 1 1 calc R . .
C32 C 0.5682(4) 0.5737(3) -0.0986(3) 0.0605(16) Uani 1 1 d . . .
H32 H 0.5389 0.5940 -0.1451 0.073 Uiso 1 1 calc R . .
C33 C 0.5258(4) 0.5888(3) -0.0423(3) 0.0552(14) Uani 1 1 d . . .
C34 C 0.4414(4) 0.6320(4) -0.0462(4) 0.0656(17) Uani 1 1 d . . .
H34 H 0.4064 0.6551 -0.0903 0.079 Uiso 1 1 calc R . .
C35 C 0.4091(4) 0.6410(4) 0.0139(4) 0.0699(18) Uani 1 1 d . . .
H35 H 0.3524 0.6701 0.0096 0.084 Uiso 1 1 calc R . .
C36 C 0.4592(3) 0.6077(3) 0.0823(3) 0.0558(14) Uani 1 1 d . . .
H36 H 0.4364 0.6144 0.1227 0.067 Uiso 1 1 calc R . .
N7 N 0.6862(3) 0.3362(3) 0.2728(2) 0.0478(10) Uani 1 1 d . . .
C37 C 0.6344(4) 0.3343(4) 0.3227(4) 0.0693(17) Uani 1 1 d . . .
H37 H 0.6278 0.3700 0.3454 0.083 Uiso 1 1 calc R . .
C38 C 0.5907(5) 0.2831(5) 0.3419(5) 0.097(2) Uani 1 1 d . . .
H38 H 0.5564 0.2837 0.3780 0.117 Uiso 1 1 calc R . .
C39 C 0.5960(6) 0.2318(6) 0.3101(5) 0.109(3) Uani 1 1 d . . .
H39 H 0.5673 0.1954 0.3243 0.130 Uiso 1 1 calc R . .
C40 C 0.6454(6) 0.2348(5) 0.2555(5) 0.100(3) Uani 1 1 d . . .
H40 H 0.6488 0.2021 0.2300 0.120 Uiso 1 1 calc R . .
C41 C 0.6905(4) 0.2876(4) 0.2389(3) 0.0658(16) Uani 1 1 d . . .
H41 H 0.7248 0.2887 0.2026 0.079 Uiso 1 1 calc R . .
N8 N 0.9145(3) 0.1482(2) 0.3903(2) 0.0453(10) Uani 1 1 d . . .
C42 C 0.8354(4) 0.1502(3) 0.3908(3) 0.0591(15) Uani 1 1 d . . .
H42 H 0.7932 0.1996 0.3830 0.071 Uiso 1 1 calc R . .
C43 C 0.8138(4) 0.0834(4) 0.4021(3) 0.0731(18) Uani 1 1 d . . .
H43 H 0.7581 0.0875 0.4016 0.088 Uiso 1 1 calc R . .
C44 C 0.8760(5) 0.0102(4) 0.4144(3) 0.0722(18) Uani 1 1 d . . .
H44 H 0.8629 -0.0359 0.4207 0.087 Uiso 1 1 calc R . .
C45 C 0.9566(4) 0.0059(4) 0.4172(3) 0.0644(16) Uani 1 1 d . . .
H45 H 0.9995 -0.0438 0.4276 0.077 Uiso 1 1 calc R . .
C46 C 0.9743(4) 0.0752(3) 0.4046(3) 0.0552(14) Uani 1 1 d . . .
H46 H 1.0299 0.0716 0.4059 0.066 Uiso 1 1 calc R . .
N9 N 0.9888(3) 0.4256(3) 0.1775(2) 0.0494(11) Uani 1 1 d . . .
C47 C 1.0390(4) 0.4195(4) 0.2316(3) 0.0632(16) Uani 1 1 d . . .
H47 H 1.0459 0.3774 0.2775 0.076 Uiso 1 1 calc R . .
C48 C 1.0813(4) 0.4724(5) 0.2229(5) 0.086(2) Uani 1 1 d . . .
H48 H 1.1151 0.4668 0.2623 0.103 Uiso 1 1 calc R . .
C49 C 1.0727(5) 0.5329(5) 0.1556(6) 0.100(3) Uani 1 1 d . . .
H49 H 1.1015 0.5688 0.1480 0.120 Uiso 1 1 calc R . .
C50 C 1.0216(5) 0.5406(4) 0.0993(5) 0.089(2) Uani 1 1 d . . .
H50 H 1.0146 0.5818 0.0528 0.106 Uiso 1 1 calc R . .
C51 C 0.9811(4) 0.4863(3) 0.1130(3) 0.0633(16) Uani 1 1 d . . .
H51 H 0.9457 0.4921 0.0745 0.076 Uiso 1 1 calc R . .
N10 N 0.8816(3) 0.2326(3) 0.1632(2) 0.0562(12) Uani 1 1 d . . .
C52 C 0.8988(6) 0.1581(4) 0.2131(4) 0.092(2) Uani 1 1 d . . .
H52 H 0.9309 0.1432 0.2571 0.110 Uiso 1 1 calc R . .
C53 C 0.8728(8) 0.1016(6) 0.2045(5) 0.137(4) Uani 1 1 d . . .
H53 H 0.8846 0.0500 0.2423 0.164 Uiso 1 1 calc R . .
C54 C 0.8295(8) 0.1212(7) 0.1401(6) 0.138(4) Uani 1 1 d . . .
H54 H 0.8119 0.0829 0.1326 0.166 Uiso 1 1 calc R . .
C55 C 0.8115(6) 0.1973(6) 0.0860(5) 0.107(3) Uani 1 1 d . . .
H55 H 0.7814 0.2128 0.0409 0.129 Uiso 1 1 calc R . .
C56 C 0.8395(5) 0.2494(4) 0.1010(4) 0.082(2) Uani 1 1 d . . .
H56 H 0.8279 0.3015 0.0642 0.098 Uiso 1 1 calc R . .
O8 O 0.62327(19) 0.68093(18) 0.24621(16) 0.0377(7) Uani 1 1 d . . .
O9 O 0.82632(18) 0.50735(18) 0.26837(16) 0.0386(7) Uani 1 1 d . . .
O10 O 0.6746(2) 0.5996(2) 0.39497(17) 0.0468(8) Uani 1 1 d . . .
N11 N 0.8957(2) 0.4712(2) 0.3216(2) 0.0402(9) Uani 1 1 d . . .
N12 N 0.7394(2) 0.5686(2) 0.3634(2) 0.0378(9) Uani 1 1 d . . .
C57 C 0.8847(3) 0.4801(3) 0.3819(3) 0.0398(11) Uani 1 1 d . . .
C58 C 0.8078(3) 0.5218(3) 0.4068(2) 0.0380(11) Uani 1 1 d . . .
C59 C 0.8270(3) 0.4983(3) 0.4851(3) 0.0458(12) Uani 1 1 d . . .
C60 C 0.9120(3) 0.4494(3) 0.5046(3) 0.0458(12) Uani 1 1 d . . .
C61 C 0.9507(3) 0.4375(3) 0.4457(3) 0.0449(12) Uani 1 1 d . . .
C62 C 1.0331(3) 0.3908(3) 0.4574(3) 0.0597(15) Uani 1 1 d . . .
H62 H 1.0602 0.3820 0.4194 0.072 Uiso 1 1 calc R . .
C63 C 1.0761(4) 0.3561(3) 0.5292(4) 0.0716(19) Uani 1 1 d . . .
H63 H 1.1325 0.3243 0.5378 0.086 Uiso 1 1 calc R . .
C64 C 1.0391(4) 0.3672(4) 0.5857(4) 0.0704(18) Uani 1 1 d . . .
H64 H 1.0706 0.3435 0.6318 0.085 Uiso 1 1 calc R . .
C65 C 0.9539(4) 0.4139(3) 0.5764(3) 0.0566(15) Uani 1 1 d . . .
C66 C 0.9051(5) 0.4293(4) 0.6294(3) 0.0699(18) Uani 1 1 d . . .
H66 H 0.9295 0.4067 0.6780 0.084 Uiso 1 1 calc R . .
C67 C 0.8226(4) 0.4769(4) 0.6108(3) 0.0692(17) Uani 1 1 d . . .
H67 H 0.7919 0.4855 0.6472 0.083 Uiso 1 1 calc R . .
C68 C 0.7818(4) 0.5136(3) 0.5377(3) 0.0564(14) Uani 1 1 d . . .
H68 H 0.7259 0.5473 0.5258 0.068 Uiso 1 1 calc R . .
O11 O 0.5290(2) 0.6846(2) 0.41813(17) 0.0515(9) Uani 1 1 d . . .
O12 O 0.4598(2) 0.7814(2) 0.19672(17) 0.0523(9) Uani 1 1 d . . .
N13 N 0.4571(3) 0.7352(3) 0.4278(2) 0.0459(10) Uani 1 1 d . . .
N14 N 0.4684(2) 0.7644(2) 0.2699(2) 0.0428(10) Uani 1 1 d . . .
C69 C 0.4030(3) 0.7863(3) 0.3719(3) 0.0448(12) Uani 1 1 d . . .
C70 C 0.4039(3) 0.8015(3) 0.2933(3) 0.0420(11) Uani 1 1 d . . .
C71 C 0.3237(3) 0.8615(3) 0.2523(3) 0.0442(12) Uani 1 1 d . . .
C72 C 0.2763(3) 0.8833(3) 0.3036(3) 0.0447(12) Uani 1 1 d . . .
C73 C 0.3199(3) 0.8405(3) 0.3756(3) 0.0450(12) Uani 1 1 d . . .
C74 C 0.2800(4) 0.8545(4) 0.4315(3) 0.0618(16) Uani 1 1 d . . .
H74 H 0.3067 0.8274 0.4796 0.074 Uiso 1 1 calc R . .
C75 C 0.1981(4) 0.9106(4) 0.4140(4) 0.0679(17) Uani 1 1 d . . .
H75 H 0.1707 0.9202 0.4515 0.082 Uiso 1 1 calc R . .
C76 C 0.1562(4) 0.9522(4) 0.3436(4) 0.0697(18) Uani 1 1 d . . .
H76 H 0.1020 0.9893 0.3347 0.084 Uiso 1 1 calc R . .
C77 C 0.1946(3) 0.9391(3) 0.2855(3) 0.0503(13) Uani 1 1 d . . .
C78 C 0.1613(3) 0.9762(3) 0.2102(3) 0.0615(16) Uani 1 1 d . . .
H78 H 0.1077 1.0153 0.1947 0.074 Uiso 1 1 calc R . .
C79 C 0.2060(3) 0.9556(3) 0.1611(3) 0.0571(14) Uani 1 1 d . . .
H79 H 0.1818 0.9804 0.1124 0.068 Uiso 1 1 calc R . .
C80 C 0.2892(3) 0.8973(3) 0.1804(3) 0.0501(13) Uani 1 1 d . . .
H80 H 0.3188 0.8840 0.1452 0.060 Uiso 1 1 calc R . .
O13 O 0.4786(2) 0.7853(2) 0.07148(17) 0.0523(9) Uani 1 1 d . . .
O14 O 0.72012(19) 0.63509(18) 0.14906(16) 0.0392(7) Uani 1 1 d . . .
N15 N 0.4878(3) 0.7961(2) 0.0017(2) 0.0450(10) Uani 1 1 d . . .
N16 N 0.6458(2) 0.6892(2) 0.10850(19) 0.0330(8) Uani 1 1 d . . .
C81 C 0.5607(3) 0.7621(3) -0.0120(2) 0.0408(11) Uani 1 1 d . . .
C82 C 0.6398(3) 0.7064(3) 0.0392(2) 0.0353(10) Uani 1 1 d . . .
C83 C 0.7018(3) 0.6797(3) -0.0053(2) 0.0382(11) Uani 1 1 d . . .
C84 C 0.6614(3) 0.7175(3) -0.0777(2) 0.0422(12) Uani 1 1 d . . .
C85 C 0.5779(3) 0.7672(3) -0.0859(3) 0.0461(12) Uani 1 1 d . . .
C86 C 0.5302(4) 0.8089(3) -0.1532(3) 0.0567(14) Uani 1 1 d . . .
H86 H 0.4746 0.8424 -0.1596 0.068 Uiso 1 1 calc R . .
C87 C 0.5700(5) 0.7984(4) -0.2129(3) 0.0710(18) Uani 1 1 d . . .
H87 H 0.5393 0.8261 -0.2595 0.085 Uiso 1 1 calc R . .
C88 C 0.6517(4) 0.7492(4) -0.2050(3) 0.0694(18) Uani 1 1 d . . .
H88 H 0.6749 0.7445 -0.2458 0.083 Uiso 1 1 calc R . .
C89 C 0.7002(4) 0.7063(3) -0.1363(3) 0.0539(14) Uani 1 1 d . . .
C90 C 0.7845(4) 0.6551(4) -0.1193(3) 0.0618(16) Uani 1 1 d . . .
H90 H 0.8137 0.6459 -0.1562 0.074 Uiso 1 1 calc R . .
C91 C 0.8243(4) 0.6186(3) -0.0486(3) 0.0577(14) Uani 1 1 d . . .
H91 H 0.8800 0.5846 -0.0389 0.069 Uiso 1 1 calc R . .
C92 C 0.7840(3) 0.6305(3) 0.0104(3) 0.0493(13) Uani 1 1 d . . .
H92 H 0.8124 0.6059 0.0578 0.059 Uiso 1 1 calc R . .
N17 N 0.8136(3) 0.6741(3) 0.2415(2) 0.0493(11) Uani 1 1 d . . .
C93 C 0.7974(4) 0.7373(4) 0.2602(3) 0.0646(16) Uani 1 1 d . . .
H93 H 0.7557 0.7462 0.2890 0.077 Uiso 1 1 calc R . .
C94 C 0.8422(6) 0.7905(5) 0.2372(5) 0.094(3) Uani 1 1 d . . .
H94 H 0.8302 0.8349 0.2502 0.113 Uiso 1 1 calc R . .
C95 C 0.9034(6) 0.7764(6) 0.1958(6) 0.114(3) Uani 1 1 d . . .
H95 H 0.9338 0.8112 0.1797 0.137 Uiso 1 1 calc R . .
C96 C 0.9194(6) 0.7132(6) 0.1788(5) 0.105(3) Uani 1 1 d . . .
H96 H 0.9617 0.7029 0.1508 0.126 Uiso 1 1 calc R . .
C97 C 0.8755(4) 0.6632(4) 0.2014(3) 0.0669(16) Uani 1 1 d . . .
H97 H 0.8887 0.6188 0.1885 0.080 Uiso 1 1 calc R . .
O15 O 0.6155(3) 0.7859(3) 0.3339(2) 0.0745(12) Uani 1 1 d . . .
H151 H 0.6281 0.7824 0.3766 0.112 Uiso 1 1 d R . .
H152 H 0.5877 0.8367 0.3061 0.112 Uiso 1 1 d R . .
N18 N 0.5184(3) 0.5813(2) 0.3431(2) 0.0470(10) Uani 1 1 d . . .
C98 C 0.5395(4) 0.5152(3) 0.4063(3) 0.0593(15) Uani 1 1 d . . .
H98 H 0.5798 0.5093 0.4411 0.071 Uiso 1 1 calc R . .
C99 C 0.5051(5) 0.4554(4) 0.4229(4) 0.0766(19) Uani 1 1 d . . .
H99 H 0.5220 0.4100 0.4676 0.092 Uiso 1 1 calc R . .
C100 C 0.4457(5) 0.4636(4) 0.3725(5) 0.082(2) Uani 1 1 d . . .
H100 H 0.4211 0.4241 0.3825 0.099 Uiso 1 1 calc R . .
C101 C 0.4227(4) 0.5309(4) 0.3066(4) 0.0772(19) Uani 1 1 d . . .
H101 H 0.3826 0.5378 0.2711 0.093 Uiso 1 1 calc R . .
C102 C 0.4604(4) 0.5874(4) 0.2948(3) 0.0583(15) Uani 1 1 d . . .
H102 H 0.4447 0.6330 0.2503 0.070 Uiso 1 1 calc R . .
N19 N 0.5880(3) 0.8557(3) 0.1207(2) 0.0583(12) Uani 1 1 d U . .
C103 C 0.5297(6) 0.9270(4) 0.1066(6) 0.147(4) Uani 1 1 d U . .
H103 H 0.4754 0.9292 0.1137 0.176 Uiso 1 1 calc R . .
C104 C 0.5461(7) 0.9981(6) 0.0820(7) 0.147(4) Uani 1 1 d U . .
H104 H 0.5023 1.0482 0.0668 0.177 Uiso 1 1 calc R . .
C105 C 0.6224(7) 0.9961(6) 0.0797(6) 0.127(3) Uani 1 1 d U . .
H105 H 0.6351 1.0429 0.0705 0.153 Uiso 1 1 calc R . .
C106 C 0.6789(6) 0.9288(5) 0.0902(5) 0.108(3) Uani 1 1 d U . .
H106 H 0.7334 0.9273 0.0849 0.130 Uiso 1 1 calc R . .
C107 C 0.6627(5) 0.8591(4) 0.1089(4) 0.0734(18) Uani 1 1 d U . .
H107 H 0.7059 0.8115 0.1135 0.088 Uiso 1 1 calc R . .
N20 N 0.3263(5) 0.2332(4) 0.5291(4) 0.099(2) Uani 1 1 d . . .
C108 C 0.3486(7) 0.2789(7) 0.4677(6) 0.130(3) Uani 1 1 d . . .
H108 H 0.3909 0.2982 0.4726 0.156 Uiso 1 1 calc R . .
C109 C 0.3135(9) 0.2996(8) 0.3974(7) 0.158(5) Uani 1 1 d . . .
H109 H 0.3301 0.3327 0.3563 0.190 Uiso 1 1 calc R . .
C110 C 0.2525(8) 0.2685(8) 0.3917(7) 0.141(4) Uani 1 1 d . . .
H110 H 0.2267 0.2808 0.3457 0.169 Uiso 1 1 calc R . .
C111 C 0.2299(6) 0.2198(8) 0.4531(7) 0.125(4) Uani 1 1 d . . .
H111 H 0.1894 0.1979 0.4499 0.150 Uiso 1 1 calc R . .
C112 C 0.2695(6) 0.2039(6) 0.5211(6) 0.108(3) Uani 1 1 d . . .
H112 H 0.2545 0.1704 0.5630 0.130 Uiso 1 1 calc R . .
Cl1 Cl 0.21297(14) 0.65709(18) 0.15287(14) 0.1046(7) Uani 1 1 d . . .
O16 O 0.2439(6) 0.5707(7) 0.2068(4) 0.206(4) Uani 1 1 d . . .
O17 O 0.2682(5) 0.6934(5) 0.1648(4) 0.158(3) Uani 1 1 d . . .
O18 O 0.1367(5) 0.6863(7) 0.1705(6) 0.218(5) Uani 1 1 d . . .
O19 O 0.2102(5) 0.6525(4) 0.0867(3) 0.136(2) Uani 1 1 d . . .
Cl2 Cl 0.6907(3) 0.99025(19) 0.28016(19) 0.1558(12) Uani 1 1 d U . .
O20 O 0.7730(9) 0.9491(9) 0.3014(9) 0.300(7) Uani 1 1 d U . .
O21 O 0.6741(10) 1.0247(10) 0.3299(9) 0.320(7) Uani 1 1 d U . .
O22 O 0.6772(6) 1.0519(6) 0.2133(6) 0.215(4) Uani 1 1 d U . .
O23 O 0.6478(9) 0.9401(8) 0.2827(7) 0.278(6) Uani 1 1 d U . .
O24 O 0.7065(4) 0.1668(5) -0.0373(4) 0.164(3) Uani 1 1 d . . .
H241 H 0.7139 0.2066 -0.0733 0.246 Uiso 1 1 d R . .
H242 H 0.6608 0.1634 -0.0504 0.246 Uiso 1 1 d R . .
C113 C 0.516(2) 0.9621(19) 0.462(2) 0.170(12) Uani 0.50 1 d PU A 1
H11A H 0.5648 0.9133 0.4744 0.254 Uiso 0.50 1 calc PR A 1
H11B H 0.4883 0.9759 0.4143 0.254 Uiso 0.50 1 calc PR A 1
H11C H 0.4793 0.9529 0.4974 0.254 Uiso 0.50 1 calc PR A 1
O25 O 0.5415(16) 1.028(3) 0.4592(17) 0.41(3) Uani 0.50 1 d P A 1
H25 H 0.5750 1.0283 0.4268 0.612 Uiso 0.50 1 d PR A 1
O26 O -0.0445(19) 1.1146(19) -0.0458(19) 0.388(18) Uani 0.50 1 d PDU . .
H261 H -0.0688 1.1652 -0.0777 0.582 Uiso 0.50 1 d PR . .
H262 H -0.0793 1.1032 -0.0172 0.582 Uiso 0.50 1 d PR . .
O27 O 0.0983(19) 0.9827(19) -0.0168(18) 0.379(17) Uani 0.50 1 d PDU . .
H271 H 0.1461 0.9446 -0.0030 0.569 Uiso 0.50 1 d PR . .
H272 H 0.0835 1.0212 -0.0032 0.569 Uiso 0.50 1 d PR . .

loop_
_atom_site_aniso_label
_atom_site_aniso_U_11
_atom_site_aniso_U_22
_atom_site_aniso_U_33
_atom_site_aniso_U_23
_atom_site_aniso_U_13
_atom_site_aniso_U_12
Mn1 0.0285(4) 0.0272(4) 0.0358(4) -0.0091(3) 0.0028(3) -0.0026(3)
Mn2 0.0321(4) 0.0322(4) 0.0360(4) -0.0113(3) 0.0046(3) -0.0013(3)
Mn3 0.0355(4) 0.0367(4) 0.0365(4) -0.0122(3) 0.0069(3) -0.0028(3)
Mn4 0.0286(4) 0.0278(4) 0.0356(4) -0.0102(3) 0.0037(3) -0.0019(3)
Mn5 0.0365(4) 0.0385(4) 0.0349(4) -0.0118(3) 0.0066(3) -0.0004(3)
Mn6 0.0330(4) 0.0326(4) 0.0340(4) -0.0099(3) 0.0047(3) 0.0009(3)
O1 0.0287(17) 0.0327(17) 0.0370(16) -0.0107(13) 0.0035(13) -0.0010(13)
O2 0.0304(17) 0.0336(17) 0.0411(17) -0.0108(14) 0.0048(14) 0.0008(14)
O3 0.0346(19) 0.056(2) 0.0439(19) -0.0178(17) 0.0019(15) -0.0012(16)
N1 0.034(2) 0.0249(19) 0.039(2) -0.0089(16) 0.0023(17) -0.0049(16)
N2 0.045(3) 0.043(2) 0.037(2) -0.0149(18) 0.0002(19) -0.008(2)
C1 0.036(3) 0.031(2) 0.042(3) -0.016(2) 0.006(2) -0.011(2)
C2 0.042(3) 0.036(3) 0.041(3) -0.016(2) 0.002(2) -0.011(2)
C3 0.053(3) 0.043(3) 0.044(3) -0.020(2) 0.006(2) -0.023(3)
C4 0.053(3) 0.039(3) 0.044(3) -0.020(2) 0.012(2) -0.022(2)
C5 0.044(3) 0.032(2) 0.044(3) -0.017(2) 0.013(2) -0.015(2)
C6 0.056(3) 0.045(3) 0.047(3) -0.020(2) 0.015(3) -0.012(3)
C7 0.060(4) 0.056(4) 0.072(4) -0.034(3) 0.028(3) -0.016(3)
C8 0.071(4) 0.060(4) 0.056(3) -0.034(3) 0.026(3) -0.024(3)
C9 0.063(4) 0.051(3) 0.047(3) -0.021(3) 0.017(3) -0.028(3)
C10 0.092(5) 0.073(4) 0.047(3) -0.027(3) 0.016(3) -0.039(4)
C11 0.092(5) 0.076(4) 0.037(3) -0.014(3) -0.002(3) -0.041(4)
C12 0.052(3) 0.055(3) 0.047(3) -0.015(3) -0.004(3) -0.019(3)
O4 0.044(2) 0.054(2) 0.0361(18) -0.0140(16) 0.0038(15) 0.0043(17)
O5 0.050(2) 0.051(2) 0.0405(18) -0.0170(16) 0.0102(16) -0.0039(17)
N3 0.039(2) 0.040(2) 0.043(2) -0.0158(18) 0.0125(19) -0.0053(19)
N4 0.054(3) 0.056(3) 0.051(3) -0.028(2) 0.023(2) -0.019(2)
C13 0.041(3) 0.037(3) 0.051(3) -0.020(2) 0.014(2) -0.008(2)
C14 0.052(3) 0.045(3) 0.055(3) -0.023(3) 0.018(3) -0.017(3)
C15 0.050(3) 0.048(3) 0.072(4) -0.032(3) 0.036(3) -0.019(3)
C16 0.048(3) 0.039(3) 0.072(4) -0.025(3) 0.024(3) -0.012(3)
C17 0.044(3) 0.033(3) 0.065(3) -0.019(2) 0.014(3) -0.006(2)
C18 0.046(3) 0.045(3) 0.068(4) -0.019(3) 0.005(3) -0.005(3)
C19 0.051(4) 0.060(4) 0.084(4) -0.019(3) 0.000(3) -0.006(3)
C20 0.043(4) 0.048(4) 0.122(6) -0.031(4) 0.003(4) 0.002(3)
C21 0.047(3) 0.046(3) 0.100(5) -0.040(3) 0.030(3) -0.012(3)
C22 0.061(4) 0.056(4) 0.137(7) -0.048(5) 0.045(5) -0.013(3)
C23 0.079(5) 0.070(4) 0.115(6) -0.057(5) 0.065(5) -0.025(4)
C24 0.082(5) 0.069(4) 0.080(4) -0.041(4) 0.039(4) -0.031(4)
O6 0.0373(19) 0.0447(19) 0.0398(18) -0.0162(15) 0.0075(15) -0.0030(15)
O7 0.0262(17) 0.0325(17) 0.0422(17) -0.0139(14) 0.0004(13) -0.0017(13)
N5 0.034(2) 0.028(2) 0.041(2) -0.0105(17) 0.0042(18) -0.0060(17)
N6 0.029(2) 0.033(2) 0.054(3) -0.0152(19) -0.0022(18) -0.0044(17)
C25 0.040(3) 0.027(2) 0.037(2) -0.0071(19) 0.000(2) -0.012(2)
C26 0.029(3) 0.030(2) 0.048(3) -0.007(2) -0.004(2) -0.006(2)
C27 0.038(3) 0.032(3) 0.056(3) -0.011(2) -0.008(2) -0.012(2)
C28 0.044(3) 0.032(3) 0.052(3) -0.011(2) -0.008(2) -0.013(2)
C29 0.048(3) 0.029(2) 0.042(3) -0.011(2) -0.004(2) -0.012(2)
C30 0.062(4) 0.043(3) 0.048(3) -0.016(2) -0.001(3) -0.020(3)
C31 0.085(5) 0.059(4) 0.041(3) -0.016(3) 0.003(3) -0.029(3)
C32 0.075(4) 0.050(3) 0.049(3) -0.012(3) -0.016(3) -0.023(3)
C33 0.057(4) 0.046(3) 0.056(3) -0.014(3) -0.015(3) -0.019(3)
C34 0.059(4) 0.054(4) 0.068(4) -0.012(3) -0.024(3) -0.015(3)
C35 0.043(3) 0.053(4) 0.094(5) -0.016(3) -0.018(3) -0.008(3)
C36 0.036(3) 0.050(3) 0.069(4) -0.019(3) -0.007(3) -0.006(3)
N7 0.042(3) 0.043(2) 0.055(3) -0.017(2) 0.001(2) -0.015(2)
C37 0.048(4) 0.065(4) 0.097(5) -0.034(4) 0.018(3) -0.022(3)
C38 0.082(6) 0.104(6) 0.118(7) -0.038(5) 0.031(5) -0.057(5)
C39 0.105(7) 0.118(8) 0.112(7) -0.024(6) 0.002(6) -0.079(6)
C40 0.137(8) 0.069(5) 0.096(6) -0.025(4) -0.035(6) -0.048(5)
C41 0.077(4) 0.059(4) 0.060(4) -0.022(3) -0.005(3) -0.026(3)
N8 0.054(3) 0.035(2) 0.038(2) -0.0127(18) 0.0057(19) -0.006(2)
C42 0.053(4) 0.044(3) 0.067(4) -0.018(3) 0.001(3) -0.005(3)
C43 0.074(5) 0.054(4) 0.081(4) -0.016(3) -0.001(4) -0.024(3)
C44 0.097(6) 0.047(4) 0.067(4) -0.017(3) 0.009(4) -0.025(4)
C45 0.076(5) 0.041(3) 0.066(4) -0.020(3) 0.011(3) -0.010(3)
C46 0.059(4) 0.035(3) 0.056(3) -0.015(2) 0.003(3) -0.003(3)
N9 0.047(3) 0.043(3) 0.052(3) -0.019(2) 0.014(2) -0.011(2)
C47 0.061(4) 0.067(4) 0.059(4) -0.024(3) 0.012(3) -0.020(3)
C48 0.068(5) 0.094(6) 0.119(6) -0.058(5) 0.016(4) -0.042(4)
C49 0.083(6) 0.075(5) 0.167(9) -0.055(6) 0.050(6) -0.052(5)
C50 0.098(6) 0.063(4) 0.106(6) -0.026(4) 0.036(5) -0.040(4)
C51 0.064(4) 0.044(3) 0.069(4) -0.017(3) 0.014(3) -0.012(3)
N10 0.069(3) 0.050(3) 0.047(3) -0.020(2) 0.005(2) -0.017(2)
C52 0.155(8) 0.076(5) 0.056(4) -0.030(4) 0.016(4) -0.051(5)
C53 0.260(14) 0.101(7) 0.081(6) -0.040(5) 0.025(7) -0.100(8)
C54 0.216(12) 0.129(9) 0.122(8) -0.070(7) 0.027(8) -0.102(9)
C55 0.127(8) 0.092(6) 0.115(7) -0.053(6) -0.014(6) -0.040(6)
C56 0.102(6) 0.061(4) 0.075(5) -0.026(3) -0.010(4) -0.021(4)
O8 0.0344(18) 0.0332(17) 0.0352(16) -0.0113(13) 0.0053(13) -0.0023(14)
O9 0.0273(17) 0.0349(17) 0.0417(17) -0.0129(14) -0.0006(14) 0.0008(14)
O10 0.0380(19) 0.053(2) 0.0374(18) -0.0151(16) 0.0065(15) -0.0052(16)
N11 0.027(2) 0.033(2) 0.054(2) -0.0170(19) 0.0010(18) -0.0045(17)
N12 0.031(2) 0.033(2) 0.040(2) -0.0117(17) 0.0075(17) -0.0034(17)
C57 0.032(3) 0.028(2) 0.050(3) -0.011(2) -0.002(2) -0.006(2)
C58 0.034(3) 0.034(2) 0.042(3) -0.012(2) -0.002(2) -0.010(2)
C59 0.049(3) 0.038(3) 0.045(3) -0.012(2) -0.002(2) -0.015(2)
C60 0.046(3) 0.032(3) 0.051(3) -0.009(2) -0.009(2) -0.013(2)
C61 0.039(3) 0.032(3) 0.057(3) -0.014(2) -0.009(2) -0.010(2)
C62 0.043(3) 0.043(3) 0.083(4) -0.024(3) -0.013(3) -0.005(3)
C63 0.051(4) 0.046(3) 0.101(5) -0.027(3) -0.034(4) 0.001(3)
C64 0.077(5) 0.050(4) 0.069(4) -0.013(3) -0.028(4) -0.015(3)
C65 0.063(4) 0.040(3) 0.056(3) -0.008(3) -0.017(3) -0.018(3)
C66 0.090(5) 0.063(4) 0.046(3) -0.011(3) -0.017(3) -0.028(4)
C67 0.083(5) 0.080(4) 0.043(3) -0.022(3) 0.005(3) -0.032(4)
C68 0.058(4) 0.061(4) 0.043(3) -0.016(3) -0.002(3) -0.018(3)
O11 0.046(2) 0.052(2) 0.0379(18) -0.0152(16) 0.0072(16) 0.0013(17)
O12 0.044(2) 0.055(2) 0.0342(18) -0.0107(16) 0.0014(15) 0.0026(17)
N13 0.042(2) 0.046(2) 0.046(2) -0.020(2) 0.017(2) -0.011(2)
N14 0.038(2) 0.044(2) 0.038(2) -0.0152(18) 0.0112(18) -0.0047(19)
C69 0.041(3) 0.037(3) 0.052(3) -0.019(2) 0.011(2) -0.009(2)
C70 0.034(3) 0.038(3) 0.048(3) -0.017(2) 0.014(2) -0.006(2)
C71 0.036(3) 0.038(3) 0.053(3) -0.018(2) 0.011(2) -0.008(2)
C72 0.043(3) 0.035(3) 0.057(3) -0.022(2) 0.021(2) -0.011(2)
C73 0.050(3) 0.034(3) 0.047(3) -0.017(2) 0.014(2) -0.010(2)
C74 0.063(4) 0.064(4) 0.058(3) -0.031(3) 0.021(3) -0.013(3)
C75 0.058(4) 0.069(4) 0.077(4) -0.040(4) 0.031(3) -0.010(3)
C76 0.044(3) 0.061(4) 0.099(5) -0.039(4) 0.026(3) -0.005(3)
C77 0.040(3) 0.039(3) 0.067(4) -0.022(3) 0.016(3) -0.008(2)
C78 0.036(3) 0.045(3) 0.086(4) -0.023(3) 0.003(3) 0.003(2)
C79 0.042(3) 0.055(3) 0.059(3) -0.017(3) 0.003(3) -0.006(3)
C80 0.048(3) 0.044(3) 0.048(3) -0.016(2) 0.008(2) -0.006(2)
O13 0.037(2) 0.060(2) 0.0408(19) -0.0173(17) 0.0003(15) 0.0033(17)
O14 0.0309(17) 0.0343(17) 0.0391(17) -0.0103(14) 0.0037(14) -0.0009(14)
N15 0.040(2) 0.045(2) 0.040(2) -0.0138(19) 0.0023(18) -0.007(2)
N16 0.031(2) 0.0275(19) 0.033(2) -0.0091(16) 0.0006(16) -0.0041(16)
C81 0.042(3) 0.032(2) 0.039(3) -0.009(2) -0.002(2) -0.008(2)
C82 0.038(3) 0.028(2) 0.039(3) -0.0124(19) 0.007(2) -0.011(2)
C83 0.042(3) 0.033(2) 0.040(3) -0.016(2) 0.010(2) -0.013(2)
C84 0.053(3) 0.040(3) 0.037(3) -0.016(2) 0.013(2) -0.021(2)
C85 0.055(3) 0.044(3) 0.039(3) -0.016(2) 0.004(2) -0.019(3)
C86 0.064(4) 0.059(4) 0.042(3) -0.012(3) -0.002(3) -0.026(3)
C87 0.087(5) 0.092(5) 0.039(3) -0.022(3) 0.000(3) -0.045(4)
C88 0.087(5) 0.091(5) 0.048(3) -0.035(3) 0.021(3) -0.044(4)
C89 0.068(4) 0.057(3) 0.047(3) -0.027(3) 0.016(3) -0.028(3)
C90 0.073(4) 0.069(4) 0.055(3) -0.034(3) 0.031(3) -0.029(3)
C91 0.048(3) 0.060(4) 0.066(4) -0.030(3) 0.022(3) -0.014(3)
C92 0.046(3) 0.052(3) 0.054(3) -0.026(3) 0.018(2) -0.015(3)
N17 0.043(3) 0.044(2) 0.053(3) -0.014(2) -0.005(2) -0.012(2)
C93 0.060(4) 0.055(4) 0.066(4) -0.021(3) -0.014(3) -0.010(3)
C94 0.116(7) 0.064(5) 0.104(6) -0.030(4) -0.031(5) -0.038(5)
C95 0.101(7) 0.102(7) 0.130(8) -0.013(6) -0.006(6) -0.066(6)
C96 0.101(7) 0.106(7) 0.125(7) -0.037(6) 0.028(5) -0.071(6)
C97 0.058(4) 0.073(4) 0.072(4) -0.025(3) 0.020(3) -0.031(3)
O15 0.098(3) 0.068(3) 0.069(3) -0.032(2) 0.014(2) -0.038(3)
N18 0.042(3) 0.045(2) 0.045(2) -0.014(2) 0.013(2) -0.010(2)
C98 0.057(4) 0.048(3) 0.057(3) -0.013(3) 0.017(3) -0.008(3)
C99 0.084(5) 0.056(4) 0.076(4) -0.016(3) 0.024(4) -0.023(4)
C100 0.079(5) 0.062(4) 0.111(6) -0.032(4) 0.038(5) -0.034(4)
C101 0.057(4) 0.081(5) 0.103(5) -0.046(4) 0.012(4) -0.025(4)
C102 0.051(4) 0.061(4) 0.063(4) -0.027(3) 0.017(3) -0.018(3)
N19 0.067(3) 0.033(2) 0.062(3) -0.014(2) 0.019(2) -0.009(2)
C103 0.108(6) 0.041(4) 0.257(10) -0.034(5) 0.086(6) -0.016(4)
C104 0.133(6) 0.080(5) 0.215(7) -0.042(5) 0.076(6) -0.042(5)
C105 0.143(7) 0.085(5) 0.156(6) -0.050(5) 0.023(6) -0.042(5)
C106 0.119(6) 0.065(5) 0.118(6) -0.012(4) -0.034(5) -0.035(5)
C107 0.078(5) 0.048(3) 0.078(4) -0.011(3) -0.013(4) -0.020(3)
N20 0.103(5) 0.097(5) 0.113(6) -0.053(4) 0.010(4) -0.042(4)
C108 0.159(10) 0.150(9) 0.119(8) -0.066(7) 0.013(7) -0.089(8)
C109 0.201(13) 0.182(12) 0.129(9) -0.076(8) 0.001(9) -0.098(11)
C110 0.131(10) 0.188(12) 0.130(9) -0.107(9) 0.006(8) -0.038(9)
C111 0.085(7) 0.184(11) 0.151(9) -0.119(9) 0.017(7) -0.039(7)
C112 0.099(7) 0.109(7) 0.132(8) -0.063(6) 0.029(6) -0.040(6)
Cl1 0.0854(15) 0.166(2) 0.1129(17) -0.0962(17) 0.0341(12) -0.0592(15)
O16 0.240(10) 0.259(11) 0.126(6) -0.026(7) -0.013(6) -0.159(9)
O17 0.145(6) 0.225(8) 0.186(7) -0.117(6) 0.046(5) -0.125(6)
O18 0.126(6) 0.309(12) 0.380(14) -0.286(12) 0.119(8) -0.100(7)
O19 0.187(7) 0.155(6) 0.084(4) -0.066(4) 0.031(4) -0.062(5)
Cl2 0.213(4) 0.0953(19) 0.147(2) -0.0345(18) -0.021(2) -0.056(2)
O20 0.245(9) 0.270(10) 0.335(10) -0.121(8) -0.031(8) -0.031(8)
O21 0.382(12) 0.322(10) 0.337(11) -0.207(9) 0.064(8) -0.136(8)
O22 0.220(8) 0.176(7) 0.197(7) -0.003(5) -0.008(6) -0.095(6)
O23 0.351(10) 0.233(8) 0.313(10) -0.109(7) 0.020(7) -0.180(8)
O24 0.113(5) 0.200(8) 0.187(7) -0.088(6) 0.013(5) -0.054(5)
C113 0.139(15) 0.173(15) 0.153(15) -0.052(10) 0.014(9) -0.018(9)
O25 0.19(2) 0.42(5) 0.22(3) 0.10(3) -0.05(2) 0.10(3)
O26 0.38(2) 0.40(2) 0.36(2) -0.149(12) 0.050(10) -0.127(11)
O27 0.41(2) 0.396(19) 0.364(19) -0.198(12) 0.028(10) -0.128(11)

loop_
_atom_type_symbol
_atom_type_description
_atom_type_scat_dispersion_real
_atom_type_scat_dispersion_imag
_atom_type_scat_source
C C 0.0033 0.0016 'International Tables Vol C Tables 4.2.6.8 and 6.1.1.4'
H H 0.0000 0.0000 'International Tables Vol C Tables 4.2.6.8 and 6.1.1.4'
O O 0.0106 0.0060 'International Tables Vol C Tables 4.2.6.8 and 6.1.1.4'
N N 0.0061 0.0033 'International Tables Vol C Tables 4.2.6.8 and 6.1.1.4'
Mn Mn 0.3368 0.7283 'International Tables Vol C Tables 4.2.6.8 and 6.1.1.4'
Cl Cl 0.1484 0.1585 'International Tables Vol C Tables 4.2.6.8 and 6.1.1.4'

loop_
_geom_angle_atom_site_label_1
_geom_angle_atom_site_label_2
_geom_angle_atom_site_label_3
_geom_angle
O1 Mn1 O7 173.35(14)
O1 Mn1 O2 91.86(12)
O7 Mn1 O2 90.36(12)
O1 Mn1 N5 88.03(14)
O7 Mn1 N5 90.19(14)
O2 Mn1 N5 176.02(15)
O1 Mn1 N7 100.02(14)
O7 Mn1 N7 86.35(14)
O2 Mn1 N7 86.82(14)
N5 Mn1 N7 89.28(15)
O1 Mn1 O9 99.54(12)
O7 Mn1 O9 74.35(12)
O2 Mn1 O9 86.33(12)
N5 Mn1 O9 97.61(13)
N7 Mn1 O9 159.46(13)
O3 Mn2 O1 165.51(16)
O3 Mn2 O4 82.13(14)
O1 Mn2 O4 93.23(13)
O3 Mn2 N1 92.10(15)
O1 Mn2 N1 90.25(14)
O4 Mn2 N1 169.57(17)
O3 Mn2 N8 93.89(16)
O1 Mn2 N8 100.30(14)
O4 Mn2 N8 96.80(16)
N1 Mn2 N8 92.23(15)
O5 Mn3 O6 88.22(14)
O5 Mn3 O1 179.53(16)
O6 Mn3 O1 91.33(12)
O5 Mn3 N3 91.29(15)
O6 Mn3 N3 177.61(16)
O1 Mn3 N3 89.15(14)
O5 Mn3 N10 83.39(16)
O6 Mn3 N10 92.12(15)
O1 Mn3 N10 96.76(15)
N3 Mn3 N10 90.14(17)
O5 Mn3 N9 85.74(15)
O6 Mn3 N9 92.70(15)
O1 Mn3 N9 94.15(14)
N3 Mn3 N9 84.93(16)
N10 Mn3 N9 167.96(15)
O8 Mn4 O9 171.53(14)
O8 Mn4 O14 91.86(12)
O9 Mn4 O14 90.36(12)
O8 Mn4 N12 88.27(14)
O9 Mn4 N12 89.91(14)
O14 Mn4 N12 177.18(15)
O8 Mn4 N17 100.75(15)
O9 Mn4 N17 87.55(15)
O14 Mn4 N17 86.05(15)
N12 Mn4 N17 91.16(16)
O8 Mn4 O7 97.37(12)
O9 Mn4 O7 74.60(12)
O14 Mn4 O7 86.66(12)
N12 Mn4 O7 96.12(13)
N17 Mn4 O7 160.65(14)
O11 Mn5 O10 87.68(14)
O11 Mn5 O8 178.03(16)
O10 Mn5 O8 91.82(13)
O11 Mn5 N14 91.08(15)
O10 Mn5 N14 177.80(17)
O8 Mn5 N14 89.47(14)
O11 Mn5 O15 84.44(16)
O10 Mn5 O15 91.88(16)
O8 Mn5 O15 93.67(14)
N14 Mn5 O15 89.81(17)
O11 Mn5 N18 87.15(15)
O10 Mn5 N18 90.71(15)
O8 Mn5 N18 94.76(14)
N14 Mn5 N18 87.41(16)
O15 Mn5 N18 171.10(14)
O13 Mn6 O8 165.76(16)
O13 Mn6 O12 83.06(14)
O8 Mn6 O12 92.91(13)
O13 Mn6 N16 91.40(14)
O8 Mn6 N16 89.95(13)
O12 Mn6 N16 168.23(16)
O13 Mn6 N19 93.75(18)
O8 Mn6 N19 100.28(16)
O12 Mn6 N19 96.28(17)
N16 Mn6 N19 94.43(16)
Mn2 O1 Mn1 119.47(15)
Mn2 O1 Mn3 118.45(15)
Mn1 O1 Mn3 119.77(15)
N1 O2 Mn1 116.9(2)
N2 O3 Mn2 130.2(3)
C1 N1 O2 116.9(4)
C1 N1 Mn2 122.5(3)
O2 N1 Mn2 120.2(3)
C2 N2 O3 118.1(4)
N1 C1 C5 130.9(4)
N1 C1 C2 122.1(4)
C5 C1 C2 107.0(4)
N2 C2 C3 122.3(4)
N2 C2 C1 130.6(4)
C3 C2 C1 107.0(4)
C12 C3 C4 119.8(5)
C12 C3 C2 133.8(5)
C4 C3 C2 106.4(4)
C9 C4 C3 123.5(5)
C9 C4 C5 123.3(5)
C3 C4 C5 113.2(4)
C6 C5 C4 119.5(4)
C6 C5 C1 134.0(4)
C4 C5 C1 106.5(4)
C5 C6 C7 117.7(5)
C5 C6 H6 121.2
C7 C6 H6 121.2
C8 C7 C6 122.7(5)
C8 C7 H7 118.6
C6 C7 H7 118.6
C7 C8 C9 120.7(5)
C7 C8 H8 119.7
C9 C8 H8 119.7
C4 C9 C8 116.0(5)
C4 C9 C10 115.9(5)
C8 C9 C10 128.1(5)
C11 C10 C9 120.2(5)
C11 C10 H10 119.9
C9 C10 H10 119.9
C10 C11 C12 123.3(5)
C10 C11 H11 118.3
C12 C11 H11 118.3
C3 C12 C11 117.3(5)
C3 C12 H12 121.4
C11 C12 H12 121.4
N3 O4 Mn2 118.8(3)
N4 O5 Mn3 130.2(3)
C13 N3 O4 115.4(4)
C13 N3 Mn3 125.2(3)
O4 N3 Mn3 119.2(3)
C14 N4 O5 119.7(4)
N3 C13 C17 130.1(5)
N3 C13 C14 121.6(5)
C17 C13 C14 108.3(4)
N4 C14 C15 124.3(5)
N4 C14 C13 130.1(5)
C15 C14 C13 105.3(5)
C24 C15 C16 119.6(5)
C24 C15 C14 133.6(6)
C16 C15 C14 106.7(4)
C21 C16 C17 122.8(6)
C21 C16 C15 123.8(5)
C17 C16 C15 113.4(5)
C18 C17 C16 119.6(5)
C18 C17 C13 134.2(5)
C16 C17 C13 106.2(5)
C17 C18 C19 117.4(6)
C17 C18 H18 121.3
C19 C18 H18 121.3
C20 C19 C18 123.1(6)
C20 C19 H19 118.4
C18 C19 H19 118.4
C19 C20 C21 121.0(6)
C19 C20 H20 119.5
C21 C20 H20 119.5
C22 C21 C16 115.3(6)
C22 C21 C20 128.7(6)
C16 C21 C20 116.0(5)
C23 C22 C21 121.6(6)
C23 C22 H22 119.2
C21 C22 H22 119.2
C22 C23 C24 122.6(6)
C22 C23 H23 118.7
C24 C23 H23 118.7
C15 C24 C23 117.1(7)
C15 C24 H24 121.4
C23 C24 H24 121.4
N5 O6 Mn3 117.8(2)
N6 O7 Mn1 126.7(3)
N6 O7 Mn4 110.0(2)
Mn1 O7 Mn4 105.74(13)
C25 N5 O6 116.0(4)
C25 N5 Mn1 122.4(3)
O6 N5 Mn1 121.3(3)
C26 N6 O7 117.1(4)
N5 C25 C29 130.4(4)
N5 C25 C26 122.1(4)
C29 C25 C26 107.5(4)
N6 C26 C27 122.3(4)
N6 C26 C25 131.1(4)
C27 C26 C25 106.1(4)
C36 C27 C28 119.7(5)
C36 C27 C26 133.5(5)
C28 C27 C26 106.8(4)
C27 C28 C33 123.3(5)
C27 C28 C29 113.6(4)
C33 C28 C29 123.1(5)
C30 C29 C28 119.6(5)
C30 C29 C25 134.5(5)
C28 C29 C25 105.9(4)
C29 C30 C31 118.3(5)
C29 C30 H30 120.8
C31 C30 H30 120.8
C32 C31 C30 121.9(6)
C32 C31 H31 119.0
C30 C31 H31 119.0
C31 C32 C33 121.0(5)
C31 C32 H32 119.5
C33 C32 H32 119.5
C34 C33 C28 116.1(6)
C34 C33 C32 127.9(5)
C28 C33 C32 116.0(5)
C35 C34 C33 121.1(5)
C35 C34 H34 119.5
C33 C34 H34 119.5
C34 C35 C36 122.0(6)
C34 C35 H35 119.0
C36 C35 H35 119.0
C27 C36 C35 117.8(6)
C27 C36 H36 121.1
C35 C36 H36 121.1
C41 N7 C37 116.6(5)
C41 N7 Mn1 124.3(4)
C37 N7 Mn1 118.4(4)
N7 C37 C38 123.4(7)
N7 C37 H37 118.3
C38 C37 H37 118.3
C39 C38 C37 121.1(8)
C39 C38 H38 119.5
C37 C38 H38 119.5
C38 C39 C40 117.5(8)
C38 C39 H39 121.2
C40 C39 H39 121.2
C39 C40 C41 118.9(7)
C39 C40 H40 120.5
C41 C40 H40 120.5
N7 C41 C40 122.4(7)
N7 C41 H41 118.8
C40 C41 H41 118.8
C42 N8 C46 116.9(5)
C42 N8 Mn2 123.5(3)
C46 N8 Mn2 119.4(4)
N8 C42 C43 123.3(5)
N8 C42 H42 118.3
C43 C42 H42 118.3
C42 C43 C44 118.6(7)
C42 C43 H43 120.7
C44 C43 H43 120.7
C45 C44 C43 119.1(6)
C45 C44 H44 120.4
C43 C44 H44 120.4
C44 C45 C46 119.6(6)
C44 C45 H45 120.2
C46 C45 H45 120.2
N8 C46 C45 122.5(6)
N8 C46 H46 118.8
C45 C46 H46 118.8
C51 N9 C47 116.4(5)
C51 N9 Mn3 115.1(4)
C47 N9 Mn3 128.0(4)
N9 C47 C48 123.2(6)
N9 C47 H47 118.4
C48 C47 H47 118.4
C49 C48 C47 118.5(7)
C49 C48 H48 120.7
C47 C48 H48 120.7
C48 C49 C50 119.5(7)
C48 C49 H49 120.2
C50 C49 H49 120.2
C49 C50 C51 118.1(7)
C49 C50 H50 120.9
C51 C50 H50 120.9
N9 C51 C50 124.3(7)
N9 C51 H51 117.9
C50 C51 H51 117.9
C52 N10 C56 115.7(6)
C52 N10 Mn3 124.4(4)
C56 N10 Mn3 119.9(4)
N10 C52 C53 123.7(7)
N10 C52 H52 118.1
C53 C52 H52 118.1
C54 C53 C52 118.7(9)
C54 C53 H53 120.6
C52 C53 H53 120.6
C53 C54 C55 119.7(9)
C53 C54 H54 120.2
C55 C54 H54 120.2
C56 C55 C54 116.6(8)
C56 C55 H55 121.7
C54 C55 H55 121.7
N10 C56 C55 125.4(7)
N10 C56 H56 117.3
C55 C56 H56 117.3
Mn6 O8 Mn4 119.85(15)
Mn6 O8 Mn5 118.94(15)
Mn4 O8 Mn5 119.74(15)
N11 O9 Mn4 127.9(3)
N11 O9 Mn1 110.1(2)
Mn4 O9 Mn1 105.14(13)
N12 O10 Mn5 118.2(2)
C57 N11 O9 116.9(4)
C58 N12 O10 115.4(4)
C58 N12 Mn4 123.6(3)
O10 N12 Mn4 120.9(3)
N11 C57 C61 122.3(4)
N11 C57 C58 130.9(4)
C61 C57 C58 106.4(4)
N12 C58 C59 129.7(5)
N12 C58 C57 122.7(4)
C59 C58 C57 107.6(4)
C68 C59 C60 119.2(5)
C68 C59 C58 134.5(5)
C60 C59 C58 106.3(4)
C59 C60 C65 123.4(5)
C59 C60 C61 113.4(4)
C65 C60 C61 123.2(5)
C62 C61 C60 119.4(5)
C62 C61 C57 134.4(5)
C60 C61 C57 106.1(4)
C61 C62 C63 117.8(6)
C61 C62 H62 121.1
C63 C62 H62 121.1
C64 C63 C62 122.9(6)
C64 C63 H63 118.5
C62 C63 H63 118.5
C63 C64 C65 121.2(6)
C63 C64 H64 119.4
C65 C64 H64 119.4
C60 C65 C64 115.5(6)
C60 C65 C66 115.9(5)
C64 C65 C66 128.6(5)
C67 C66 C65 121.0(5)
C67 C66 H66 119.5
C65 C66 H66 119.5
C66 C67 C68 122.2(6)
C66 C67 H67 118.9
C68 C67 H67 118.9
C59 C68 C67 118.3(6)
C59 C68 H68 120.9
C67 C68 H68 120.9
N13 O11 Mn5 131.7(3)
N14 O12 Mn6 118.8(3)
C69 N13 O11 118.8(4)
C70 N14 O12 116.1(4)
C70 N14 Mn5 125.1(3)
O12 N14 Mn5 118.7(3)
N13 C69 C73 124.0(5)
N13 C69 C70 130.6(4)
C73 C69 C70 105.3(4)
N14 C70 C71 129.2(4)
N14 C70 C69 122.0(4)
C71 C70 C69 108.8(4)
C80 C71 C72 119.1(5)
C80 C71 C70 134.7(5)
C72 C71 C70 106.2(4)
C77 C72 C71 123.5(5)
C77 C72 C73 124.0(5)
C71 C72 C73 112.5(4)
C74 C73 C72 118.5(5)
C74 C73 C69 134.2(5)
C72 C73 C69 107.2(4)
C73 C74 C75 118.0(5)
C73 C74 H74 121.0
C75 C74 H74 121.0
C76 C75 C74 123.0(5)
C76 C75 H75 118.5
C74 C75 H75 118.5
C75 C76 C77 120.6(5)
C75 C76 H76 119.7
C77 C76 H76 119.7
C72 C77 C76 115.9(5)
C72 C77 C78 115.9(5)
C76 C77 C78 128.2(5)
C79 C78 C77 120.8(5)
C79 C78 H78 119.6
C77 C78 H78 119.6
C78 C79 C80 122.9(5)
C78 C79 H79 118.5
C80 C79 H79 118.5
C71 C80 C79 117.7(5)
C71 C80 H80 121.2
C79 C80 H80 121.2
N15 O13 Mn6 131.9(3)
N16 O14 Mn4 117.3(2)
C81 N15 O13 118.1(4)
C82 N16 O14 116.3(4)
C82 N16 Mn6 123.4(3)
O14 N16 Mn6 120.1(3)
N15 C81 C85 123.0(4)
N15 C81 C82 129.9(4)
C85 C81 C82 106.8(4)
N16 C82 C83 130.9(4)
N16 C82 C81 122.4(4)
C83 C82 C81 106.7(4)
C92 C83 C84 119.9(4)
C92 C83 C82 133.5(4)
C84 C83 C82 106.6(4)
C89 C84 C85 122.8(5)
C89 C84 C83 123.5(5)
C85 C84 C83 113.7(4)
C86 C85 C84 120.8(5)
C86 C85 C81 133.0(5)
C84 C85 C81 106.2(4)
C85 C86 C87 116.4(6)
C85 C86 H86 121.8
C87 C86 H86 121.8
C88 C87 C86 123.0(5)
C88 C87 H87 118.5
C86 C87 H87 118.5
C87 C88 C89 120.6(5)
C87 C88 H88 119.7
C89 C88 H88 119.7
C88 C89 C84 116.4(5)
C88 C89 C90 127.6(5)
C84 C89 C90 116.0(5)
C91 C90 C89 120.5(5)
C91 C90 H90 119.7
C89 C90 H90 119.7
C90 C91 C92 122.8(5)
C90 C91 H91 118.6
C92 C91 H91 118.6
C83 C92 C91 117.2(5)
C83 C92 H92 121.4
C91 C92 H92 121.4
C93 N17 C97 116.9(5)
C93 N17 Mn4 123.7(4)
C97 N17 Mn4 118.4(4)
N17 C93 C94 121.1(7)
N17 C93 H93 119.5
C94 C93 H93 119.5
C95 C94 C93 118.8(8)
C95 C94 H94 120.6
C93 C94 H94 120.6
C96 C95 C94 119.3(8)
C96 C95 H95 120.3
C94 C95 H95 120.3
C95 C96 C97 120.7(9)
C95 C96 H96 119.7
C97 C96 H96 119.7
N17 C97 C96 123.2(7)
N17 C97 H97 118.4
C96 C97 H97 118.4
Mn5 O15 H151 114.7
Mn5 O15 H152 121.4
H151 O15 H152 108.5
C102 N18 C98 116.4(5)
C102 N18 Mn5 126.0(4)
C98 N18 Mn5 117.2(4)
N18 C98 C99 123.6(6)
N18 C98 H98 118.2
C99 C98 H98 118.2
C100 C99 C98 118.6(6)
C100 C99 H99 120.7
C98 C99 H99 120.7
C99 C100 C101 119.3(7)
C99 C100 H100 120.4
C101 C100 H100 120.4
C102 C101 C100 118.0(7)
C102 C101 H101 121.0
C100 C101 H101 121.0
N18 C102 C101 124.1(6)
N18 C102 H102 118.0
C101 C102 H102 118.0
C103 N19 C107 114.2(6)
C103 N19 Mn6 120.6(5)
C107 N19 Mn6 125.1(4)
N19 C103 C104 122.3(9)
N19 C103 H103 118.9
C104 C103 H103 118.9
C105 C104 C103 120.2(10)
C105 C104 H104 119.9
C103 C104 H104 119.9
C106 C105 C104 118.0(11)
C106 C105 H105 121.0
C104 C105 H105 121.0
C105 C106 C107 121.9(10)
C105 C106 H106 119.0
C107 C106 H106 119.0
N19 C107 C106 122.5(7)
N19 C107 H107 118.8
C106 C107 H107 118.8
C112 N20 C108 116.7(8)
N20 C108 C109 124.8(10)
N20 C108 H108 117.6
C109 C108 H108 117.6
C110 C109 C108 116.4(12)
C110 C109 H109 121.8
C108 C109 H109 121.8
C111 C110 C109 120.4(11)
C111 C110 H110 119.8
C109 C110 H110 119.8
C110 C111 C112 117.9(10)
C110 C111 H111 121.1
C112 C111 H111 121.1
N20 C112 C111 123.9(10)
N20 C112 H112 118.1
C111 C112 H112 118.1
O18 Cl1 O19 112.9(5)
O18 Cl1 O17 113.3(5)
O19 Cl1 O17 115.4(5)
O18 Cl1 O16 102.1(6)
O19 Cl1 O16 104.5(5)
O17 Cl1 O16 107.0(5)
O20 Cl2 O22 110.0(9)
O20 Cl2 O23 112.4(9)
O22 Cl2 O23 112.2(7)
O20 Cl2 O21 99.3(9)
O22 Cl2 O21 107.3(9)
O23 Cl2 O21 114.7(10)
H241 O24 H242 106.5
C113 O25 H25 99.2
H261 O26 H262 106.9
H271 O27 H272 124.0

loop_
_geom_bond_atom_site_label_1
_geom_bond_atom_site_label_2
_geom_bond_distance
Mn1 O1 1.889(3)
Mn1 O7 1.919(3)
Mn1 O2 1.960(3)
Mn1 N5 2.000(4)
Mn1 N7 2.318(4)
Mn1 O9 2.347(3)
Mn2 O3 1.862(3)
Mn2 O1 1.879(3)
Mn2 O4 1.901(3)
Mn2 N1 1.983(4)
Mn2 N8 2.234(4)
Mn3 O5 1.891(3)
Mn3 O6 1.926(3)
Mn3 O1 1.930(3)
Mn3 N3 1.993(4)
Mn3 N10 2.342(5)
Mn3 N9 2.368(4)
Mn4 O8 1.892(3)
Mn4 O9 1.922(3)
Mn4 O14 1.947(3)
Mn4 N12 2.008(4)
Mn4 N17 2.277(4)
Mn4 O7 2.334(3)
Mn5 O11 1.890(3)
Mn5 O10 1.917(3)
Mn5 O8 1.918(3)
Mn5 N14 1.991(4)
Mn5 O15 2.303(4)
Mn5 N18 2.337(4)
Mn6 O13 1.865(3)
Mn6 O8 1.875(3)
Mn6 O12 1.904(3)
Mn6 N16 1.987(4)
Mn6 N19 2.207(5)
O2 N1 1.355(4)
O3 N2 1.353(5)
N1 C1 1.301(5)
N2 C2 1.284(6)
C1 C5 1.461(6)
C1 C2 1.487(6)
C2 C3 1.470(7)
C3 C12 1.367(7)
C3 C4 1.396(7)
C4 C9 1.396(7)
C4 C5 1.411(7)
C5 C6 1.374(7)
C6 C7 1.406(7)
C6 H6 0.9300
C7 C8 1.375(8)
C7 H7 0.9300
C8 C9 1.408(8)
C8 H8 0.9300
C9 C10 1.409(8)
C10 C11 1.365(9)
C10 H10 0.9300
C11 C12 1.406(8)
C11 H11 0.9300
C12 H12 0.9300
O4 N3 1.364(5)
O5 N4 1.356(5)
N3 C13 1.288(6)
N4 C14 1.271(7)
C13 C17 1.461(7)
C13 C14 1.493(7)
C14 C15 1.490(7)
C15 C24 1.384(7)
C15 C16 1.404(8)
C16 C21 1.400(7)
C16 C17 1.404(7)
C17 C18 1.371(7)
C18 C19 1.416(8)
C18 H18 0.9300
C19 C20 1.339(9)
C19 H19 0.9300
C20 C21 1.410(9)
C20 H20 0.9300
C21 C22 1.399(9)
C22 C23 1.376(10)
C22 H22 0.9300
C23 C24 1.407(9)
C23 H23 0.9300
C24 H24 0.9300
O6 N5 1.353(5)
O7 N6 1.386(5)
N5 C25 1.295(6)
N6 C26 1.280(6)
C25 C29 1.461(6)
C25 C26 1.494(6)
C26 C27 1.474(6)
C27 C36 1.365(7)
C27 C28 1.390(7)
C28 C33 1.396(7)
C28 C29 1.412(7)
C29 C30 1.361(7)
C30 C31 1.413(7)
C30 H30 0.9300
C31 C32 1.372(8)
C31 H31 0.9300
C32 C33 1.409(8)
C32 H32 0.9300
C33 C34 1.393(8)
C34 C35 1.367(9)
C34 H34 0.9300
C35 C36 1.411(8)
C35 H35 0.9300
C36 H36 0.9300
N7 C41 1.321(7)
N7 C37 1.329(7)
C37 C38 1.351(9)
C37 H37 0.9300
C38 C39 1.330(12)
C38 H38 0.9300
C39 C40 1.374(12)
C39 H39 0.9300
C40 C41 1.396(10)
C40 H40 0.9300
C41 H41 0.9300
N8 C42 1.342(7)
N8 C46 1.344(6)
C42 C43 1.366(8)
C42 H42 0.9300
C43 C44 1.373(9)
C43 H43 0.9300
C44 C45 1.355(9)
C44 H44 0.9300
C45 C46 1.370(8)
C45 H45 0.9300
C46 H46 0.9300
N9 C51 1.325(7)
N9 C47 1.329(7)
C47 C48 1.376(9)
C47 H47 0.9300
C48 C49 1.358(11)
C48 H48 0.9300
C49 C50 1.360(11)
C49 H49 0.9300
C50 C51 1.364(9)
C50 H50 0.9300
C51 H51 0.9300
N10 C52 1.307(8)
N10 C56 1.311(7)
C52 C53 1.351(10)
C52 H52 0.9300
C53 C54 1.342(12)
C53 H53 0.9300
C54 C55 1.357(12)
C54 H54 0.9300
C55 C56 1.352(10)
C55 H55 0.9300
C56 H56 0.9300
O9 N11 1.388(5)
O10 N12 1.352(5)
N11 C57 1.285(6)
N12 C58 1.282(6)
C57 C61 1.475(6)
C57 C58 1.490(6)
C58 C59 1.459(6)
C59 C68 1.368(7)
C59 C60 1.402(7)
C60 C65 1.405(7)
C60 C61 1.408(7)
C61 C62 1.360(7)
C62 C63 1.415(8)
C62 H62 0.9300
C63 C64 1.346(9)
C63 H63 0.9300
C64 C65 1.406(8)
C64 H64 0.9300
C65 C66 1.407(9)
C66 C67 1.363(9)
C66 H66 0.9300
C67 C68 1.418(7)
C67 H67 0.9300
C68 H68 0.9300
O11 N13 1.355(5)
O12 N14 1.369(5)
N13 C69 1.276(6)
N14 C70 1.292(6)
C69 C73 1.477(7)
C69 C70 1.486(7)
C70 C71 1.454(7)
C71 C80 1.367(7)
C71 C72 1.407(6)
C72 C77 1.394(7)
C72 C73 1.413(7)
C73 C74 1.375(7)
C74 C75 1.399(8)
C74 H74 0.9300
C75 C76 1.376(9)
C75 H75 0.9300
C76 C77 1.399(8)
C76 H76 0.9300
C77 C78 1.418(8)
C78 C79 1.340(8)
C78 H78 0.9300
C79 C80 1.428(7)
C79 H79 0.9300
C80 H80 0.9300
O13 N15 1.347(5)
O14 N16 1.356(4)
N15 C81 1.284(6)
N16 C82 1.291(5)
C81 C85 1.479(7)
C81 C82 1.495(6)
C82 C83 1.471(6)
C83 C92 1.365(7)
C83 C84 1.402(6)
C84 C89 1.396(7)
C84 C85 1.399(7)
C85 C86 1.367(7)
C86 C87 1.421(8)
C86 H86 0.9300
C87 C88 1.371(9)
C87 H87 0.9300
C88 C89 1.394(8)
C88 H88 0.9300
C89 C90 1.404(8)
C90 C91 1.372(8)
C90 H90 0.9300
C91 C92 1.420(7)
C91 H91 0.9300
C92 H92 0.9300
N17 C93 1.332(7)
N17 C97 1.335(7)
C93 C94 1.398(10)
C93 H93 0.9300
C94 C95 1.355(12)
C94 H94 0.9300
C95 C96 1.311(12)
C95 H95 0.9300
C96 C97 1.338(9)
C96 H96 0.9300
C97 H97 0.9300
O15 H151 0.8543
O15 H152 0.8649
N18 C102 1.333(7)
N18 C98 1.333(6)
C98 C99 1.370(9)
C98 H98 0.9300
C99 C100 1.363(10)
C99 H99 0.9300
C100 C101 1.374(9)
C100 H100 0.9300
C101 C102 1.367(8)
C101 H101 0.9300
C102 H102 0.9300
N19 C103 1.312(8)
N19 C107 1.318(8)
C103 C104 1.363(12)
C103 H103 0.9300
C104 C105 1.296(13)
C104 H104 0.9300
C105 C106 1.259(12)
C105 H105 0.9300
C106 C107 1.344(9)
C106 H106 0.9300
C107 H107 0.9300
N20 C112 1.302(10)
N20 C108 1.338(11)
C108 C109 1.386(13)
C108 H108 0.9300
C109 C110 1.379(15)
C109 H109 0.9300
C110 C111 1.364(14)
C110 H110 0.9300
C111 C112 1.399(12)
C111 H111 0.9300
C112 H112 0.9300
Cl1 O18 1.345(7)
Cl1 O19 1.361(5)
Cl1 O17 1.405(6)
Cl1 O16 1.479(10)
Cl2 O20 1.342(13)
Cl2 O22 1.349(9)
Cl2 O23 1.363(11)
Cl2 O21 1.368(14)
O24 H241 0.8613
O24 H242 0.8563
C113 O25 1.43(5)
C113 H11A 0.9600
C113 H11B 0.9700
C113 H11C 0.9600
O25 H25 0.8621
O26 H261 0.8733
O26 H262 0.8400
O27 H271 0.8529
O27 H272 0.8368

loop_
_geom_hbond_atom_site_label_D
_geom_hbond_atom_site_label_H
_geom_hbond_atom_site_label_A
_geom_hbond_distance_DH
_geom_hbond_distance_HA
_geom_hbond_distance_DA
_geom_hbond_angle_DHA
_geom_hbond_site_symmetry_A
O15 H151 N20 0.85 1.92 2.766(8) 171.2 2_666
O15 H152 O23 0.86 2.39 2.930(12) 121.2 .
O24 H241 O17 0.86 2.17 3.031(11) 179.5 2_665
O24 H242 O13 0.86 2.23 2.999(8) 148.7 2_665
O24 H242 N15 0.86 2.70 3.302(8) 128.6 2_665
O25 H25 O21 0.86 2.58 3.44(4) 178.2 .
O26 H261 O18 0.87 2.56 3.43(3) 178.6 2_575
O26 H262 O27 0.84 1.64 2.26(4) 128.0 2_575
O27 H271 O24 0.85 2.58 3.44(3) 177.9 2_665
O27 H272 O26 0.84 2.23 2.726(10) 118.3 .

loop_
_geom_torsion_atom_site_label_1
_geom_torsion_atom_site_label_2
_geom_torsion_atom_site_label_3
_geom_torsion_atom_site_label_4
_geom_torsion
O3 Mn2 O1 Mn1 -93.7(6)
O4 Mn2 O1 Mn1 -164.4(2)
N1 Mn2 O1 Mn1 5.8(2)
N8 Mn2 O1 Mn1 98.07(19)
O3 Mn2 O1 Mn3 69.0(6)
O4 Mn2 O1 Mn3 -1.7(2)
N1 Mn2 O1 Mn3 168.46(19)
N8 Mn2 O1 Mn3 -99.23(19)
O2 Mn1 O1 Mn2 -9.5(2)
N5 Mn1 O1 Mn2 174.4(2)
N7 Mn1 O1 Mn2 -96.6(2)
O9 Mn1 O1 Mn2 77.06(18)
O2 Mn1 O1 Mn3 -172.00(18)
N5 Mn1 O1 Mn3 12.0(2)
N7 Mn1 O1 Mn3 100.90(19)
O9 Mn1 O1 Mn3 -85.41(18)
O6 Mn3 O1 Mn2 -171.61(19)
N3 Mn3 O1 Mn2 6.0(2)
N10 Mn3 O1 Mn2 96.1(2)
N9 Mn3 O1 Mn2 -78.81(19)
O6 Mn3 O1 Mn1 -9.0(2)
N3 Mn3 O1 Mn1 168.7(2)
N10 Mn3 O1 Mn1 -101.3(2)
N9 Mn3 O1 Mn1 83.8(2)
O1 Mn1 O2 N1 11.3(3)
O7 Mn1 O2 N1 -162.4(3)
N7 Mn1 O2 N1 111.2(3)
O9 Mn1 O2 N1 -88.1(3)
O1 Mn2 O3 N2 122.4(6)
O4 Mn2 O3 N2 -165.5(4)
N1 Mn2 O3 N2 23.2(4)
N8 Mn2 O3 N2 -69.2(4)
Mn1 O2 N1 C1 176.6(3)
Mn1 O2 N1 Mn2 -9.9(4)
O3 Mn2 N1 C1 -18.4(4)
O1 Mn2 N1 C1 175.9(4)
O4 Mn2 N1 C1 -74.5(9)
N8 Mn2 N1 C1 75.6(4)
O3 Mn2 N1 O2 168.5(3)
O1 Mn2 N1 O2 2.8(3)
O4 Mn2 N1 O2 112.4(8)
N8 Mn2 N1 O2 -97.5(3)
Mn2 O3 N2 C2 -16.3(6)
O2 N1 C1 C5 2.6(7)
Mn2 N1 C1 C5 -170.8(4)
O2 N1 C1 C2 -177.3(4)
Mn2 N1 C1 C2 9.4(6)
O3 N2 C2 C3 -179.1(4)
O3 N2 C2 C1 -2.3(8)
N1 C1 C2 N2 4.9(8)
C5 C1 C2 N2 -175.0(5)
N1 C1 C2 C3 -178.0(4)
C5 C1 C2 C3 2.2(5)
N2 C2 C3 C12 -3.7(9)
C1 C2 C3 C12 178.8(5)
N2 C2 C3 C4 175.5(5)
C1 C2 C3 C4 -2.0(5)
C12 C3 C4 C9 0.1(8)
C2 C3 C4 C9 -179.3(4)
C12 C3 C4 C5 -179.6(5)
C2 C3 C4 C5 1.1(6)
C9 C4 C5 C6 -0.4(7)
C3 C4 C5 C6 179.2(4)
C9 C4 C5 C1 -179.4(4)
C3 C4 C5 C1 0.3(5)
N1 C1 C5 C6 -0.1(9)
C2 C1 C5 C6 179.7(5)
N1 C1 C5 C4 178.6(5)
C2 C1 C5 C4 -1.5(5)
C4 C5 C6 C7 0.9(7)
C1 C5 C6 C7 179.6(5)
C5 C6 C7 C8 -0.4(8)
C6 C7 C8 C9 -0.6(9)
C3 C4 C9 C8 179.8(5)
C5 C4 C9 C8 -0.6(7)
C3 C4 C9 C10 -0.5(7)
C5 C4 C9 C10 179.1(5)
C7 C8 C9 C4 1.1(8)
C7 C8 C9 C10 -178.5(6)
C4 C9 C10 C11 -0.5(8)
C8 C9 C10 C11 179.2(6)
C9 C10 C11 C12 2.0(9)
C4 C3 C12 C11 1.4(7)
C2 C3 C12 C11 -179.6(5)
C10 C11 C12 C3 -2.5(9)
O3 Mn2 O4 N3 -172.5(3)
O1 Mn2 O4 N3 -6.3(3)
N1 Mn2 O4 N3 -115.7(8)
N8 Mn2 O4 N3 94.5(3)
O6 Mn3 O5 N4 -167.4(4)
N3 Mn3 O5 N4 14.9(4)
N10 Mn3 O5 N4 -75.1(4)
N9 Mn3 O5 N4 99.8(4)
Mn2 O4 N3 C13 -173.2(3)
Mn2 O4 N3 Mn3 12.2(4)
O5 Mn3 N3 C13 -4.9(4)
O1 Mn3 N3 C13 175.3(4)
N10 Mn3 N3 C13 78.5(4)
N9 Mn3 N3 C13 -90.5(4)
O5 Mn3 N3 O4 169.1(3)
O1 Mn3 N3 O4 -10.8(3)
N10 Mn3 N3 O4 -107.6(3)
N9 Mn3 N3 O4 83.5(3)
Mn3 O5 N4 C14 -14.2(7)
O4 N3 C13 C17 0.9(8)
Mn3 N3 C13 C17 175.1(4)
O4 N3 C13 C14 -178.7(4)
Mn3 N3 C13 C14 -4.5(7)
O5 N4 C14 C15 -172.5(5)
O5 N4 C14 C13 -0.5(9)
N3 C13 C14 N4 9.9(9)
C17 C13 C14 N4 -169.7(6)
N3 C13 C14 C15 -176.9(5)
C17 C13 C14 C15 3.4(5)
N4 C14 C15 C24 -6.2(10)
C13 C14 C15 C24 -179.9(6)
N4 C14 C15 C16 170.5(5)
C13 C14 C15 C16 -3.2(6)
C24 C15 C16 C21 0.1(9)
C14 C15 C16 C21 -177.2(5)
C24 C15 C16 C17 179.1(5)
C14 C15 C16 C17 1.8(6)
C21 C16 C17 C18 -0.3(8)
C15 C16 C17 C18 -179.3(5)
C21 C16 C17 C13 179.4(5)
C15 C16 C17 C13 0.4(6)
N3 C13 C17 C18 -2.4(10)
C14 C13 C17 C18 177.2(6)
N3 C13 C17 C16 177.9(5)
C14 C13 C17 C16 -2.4(6)
C16 C17 C18 C19 0.7(8)
C13 C17 C18 C19 -178.9(6)
C17 C18 C19 C20 -1.3(9)
C18 C19 C20 C21 1.5(10)
C17 C16 C21 C22 -179.4(5)
C15 C16 C21 C22 -0.4(8)
C17 C16 C21 C20 0.4(8)
C15 C16 C21 C20 179.3(5)
C19 C20 C21 C22 178.8(6)
C19 C20 C21 C16 -1.0(9)
C16 C21 C22 C23 0.3(9)
C20 C21 C22 C23 -179.4(7)
C21 C22 C23 C24 0.1(11)
C16 C15 C24 C23 0.4(8)
C14 C15 C24 C23 176.8(6)
C22 C23 C24 C15 -0.5(10)
O5 Mn3 O6 N5 179.6(3)
O1 Mn3 O6 N5 -0.6(3)
N10 Mn3 O6 N5 96.2(3)
N9 Mn3 O6 N5 -94.8(3)
O2 Mn1 O7 N6 -140.3(3)
N5 Mn1 O7 N6 35.7(3)
N7 Mn1 O7 N6 -53.5(3)
O9 Mn1 O7 N6 133.6(3)
O2 Mn1 O7 Mn4 89.00(14)
N5 Mn1 O7 Mn4 -94.95(15)
N7 Mn1 O7 Mn4 175.79(15)
O9 Mn1 O7 Mn4 2.91(10)
O8 Mn4 O7 N6 39.5(3)
O9 Mn4 O7 N6 -143.2(3)
O14 Mn4 O7 N6 -51.9(3)
N12 Mn4 O7 N6 128.6(3)
N17 Mn4 O7 N6 -119.9(4)
O8 Mn4 O7 Mn1 179.19(13)
O9 Mn4 O7 Mn1 -3.55(13)
O14 Mn4 O7 Mn1 87.75(14)
N12 Mn4 O7 Mn1 -91.77(15)
N17 Mn4 O7 Mn1 19.8(4)
Mn3 O6 N5 C25 -164.1(3)
Mn3 O6 N5 Mn1 9.6(4)
O1 Mn1 N5 C25 160.4(4)
O7 Mn1 N5 C25 -26.0(4)
N7 Mn1 N5 C25 60.3(4)
O9 Mn1 N5 C25 -100.3(4)
O1 Mn1 N5 O6 -12.9(3)
O7 Mn1 N5 O6 160.7(3)
N7 Mn1 N5 O6 -113.0(3)
O9 Mn1 N5 O6 86.5(3)
Mn1 O7 N6 C26 -26.4(5)
Mn4 O7 N6 C26 102.6(4)
O6 N5 C25 C29 3.8(7)
Mn1 N5 C25 C29 -169.8(4)
O6 N5 C25 C26 -176.2(4)
Mn1 N5 C25 C26 10.2(6)
O7 N6 C26 C27 -174.2(4)
O7 N6 C26 C25 -3.4(7)
N5 C25 C26 N6 11.3(8)
C29 C25 C26 N6 -168.7(5)
N5 C25 C26 C27 -176.9(4)
C29 C25 C26 C27 3.1(5)
N6 C26 C27 C36 -8.1(9)
C25 C26 C27 C36 179.2(5)
N6 C26 C27 C28 170.1(4)
C25 C26 C27 C28 -2.7(5)
C36 C27 C28 C33 0.9(8)
C26 C27 C28 C33 -177.6(5)
C36 C27 C28 C29 179.7(5)
C26 C27 C28 C29 1.2(6)
C27 C28 C29 C30 179.3(4)
C33 C28 C29 C30 -1.9(7)
C27 C28 C29 C25 0.8(5)
C33 C28 C29 C25 179.6(4)
N5 C25 C29 C30 -0.6(9)
C26 C25 C29 C30 179.4(5)
N5 C25 C29 C28 177.6(5)
C26 C25 C29 C28 -2.4(5)
C28 C29 C30 C31 1.9(7)
C25 C29 C30 C31 180.0(5)
C29 C30 C31 C32 -1.4(8)
C30 C31 C32 C33 0.6(9)
C27 C28 C33 C34 -0.7(8)
C29 C28 C33 C34 -179.5(5)
C27 C28 C33 C32 179.8(5)
C29 C28 C33 C32 1.0(7)
C31 C32 C33 C34 -179.8(6)
C31 C32 C33 C28 -0.4(8)
C28 C33 C34 C35 0.2(8)
C32 C33 C34 C35 179.6(6)
C33 C34 C35 C36 0.3(9)
C28 C27 C36 C35 -0.4(8)
C26 C27 C36 C35 177.6(5)
C34 C35 C36 C27 -0.2(9)
O1 Mn1 N7 C41 -40.3(4)
O7 Mn1 N7 C41 137.8(4)
O2 Mn1 N7 C41 -131.7(4)
N5 Mn1 N7 C41 47.5(4)
O9 Mn1 N7 C41 157.7(4)
O1 Mn1 N7 C37 129.6(4)
O7 Mn1 N7 C37 -52.3(4)
O2 Mn1 N7 C37 38.3(4)
N5 Mn1 N7 C37 -142.5(4)
O9 Mn1 N7 C37 -32.4(6)
C41 N7 C37 C38 3.5(9)
Mn1 N7 C37 C38 -167.3(6)
N7 C37 C38 C39 -1.5(13)
C37 C38 C39 C40 -2.0(14)
C38 C39 C40 C41 3.3(13)
C37 N7 C41 C40 -2.0(9)
Mn1 N7 C41 C40 168.1(5)
C39 C40 C41 N7 -1.3(11)
O3 Mn2 N8 C42 133.3(4)
O1 Mn2 N8 C42 -49.6(4)
O4 Mn2 N8 C42 -144.2(4)
N1 Mn2 N8 C42 41.0(4)
O3 Mn2 N8 C46 -53.1(4)
O1 Mn2 N8 C46 124.0(4)
O4 Mn2 N8 C46 29.4(4)
N1 Mn2 N8 C46 -145.4(4)
C46 N8 C42 C43 -2.5(8)
Mn2 N8 C42 C43 171.2(4)
N8 C42 C43 C44 0.6(9)
C42 C43 C44 C45 2.1(9)
C43 C44 C45 C46 -2.8(9)
C42 N8 C46 C45 1.7(8)
Mn2 N8 C46 C45 -172.3(4)
C44 C45 C46 N8 0.9(9)
O5 Mn3 N9 C51 42.4(4)
O6 Mn3 N9 C51 -45.7(4)
O1 Mn3 N9 C51 -137.2(4)
N3 Mn3 N9 C51 134.0(4)
N10 Mn3 N9 C51 67.8(9)
O5 Mn3 N9 C47 -129.4(5)
O6 Mn3 N9 C47 142.6(4)
O1 Mn3 N9 C47 51.1(5)
N3 Mn3 N9 C47 -37.7(4)
N10 Mn3 N9 C47 -103.9(8)
C51 N9 C47 C48 0.3(9)
Mn3 N9 C47 C48 172.0(5)
N9 C47 C48 C49 -1.3(10)
C47 C48 C49 C50 1.3(12)
C48 C49 C50 C51 -0.3(12)
C47 N9 C51 C50 0.7(9)
Mn3 N9 C51 C50 -172.0(5)
C49 C50 C51 N9 -0.7(11)
O5 Mn3 N10 C52 126.3(6)
O6 Mn3 N10 C52 -145.7(6)
O1 Mn3 N10 C52 -54.1(6)
N3 Mn3 N10 C52 35.1(6)
N9 Mn3 N10 C52 100.8(9)
O5 Mn3 N10 C56 -51.8(5)
O6 Mn3 N10 C56 36.2(5)
O1 Mn3 N10 C56 127.7(5)
N3 Mn3 N10 C56 -143.1(5)
N9 Mn3 N10 C56 -77.4(9)
C56 N10 C52 C53 -2.9(12)
Mn3 N10 C52 C53 178.9(7)
N10 C52 C53 C54 2.7(16)
C52 C53 C54 C55 -1.3(18)
C53 C54 C55 C56 0.3(17)
C52 N10 C56 C55 1.8(11)
Mn3 N10 C56 C55 -179.9(7)
C54 C55 C56 N10 -0.6(14)
O13 Mn6 O8 Mn4 92.2(6)
O12 Mn6 O8 Mn4 165.2(2)
N16 Mn6 O8 Mn4 -3.3(2)
N19 Mn6 O8 Mn4 -97.8(2)
O13 Mn6 O8 Mn5 -74.0(6)
O12 Mn6 O8 Mn5 -0.9(2)
N16 Mn6 O8 Mn5 -169.49(19)
N19 Mn6 O8 Mn5 96.0(2)
O14 Mn4 O8 Mn6 7.0(2)
N12 Mn4 O8 Mn6 -175.8(2)
N17 Mn4 O8 Mn6 93.4(2)
O7 Mn4 O8 Mn6 -79.83(19)
O14 Mn4 O8 Mn5 173.07(19)
N12 Mn4 O8 Mn5 -9.7(2)
N17 Mn4 O8 Mn5 -100.6(2)
O7 Mn4 O8 Mn5 86.21(18)
O10 Mn5 O8 Mn6 174.41(19)
N14 Mn5 O8 Mn6 -3.8(2)
O15 Mn5 O8 Mn6 -93.6(2)
N18 Mn5 O8 Mn6 83.55(19)
O10 Mn5 O8 Mn4 8.2(2)
N14 Mn5 O8 Mn4 -170.0(2)
O15 Mn5 O8 Mn4 100.3(2)
N18 Mn5 O8 Mn4 -82.6(2)
O14 Mn4 O9 N11 145.1(3)
N12 Mn4 O9 N11 -32.1(3)
N17 Mn4 O9 N11 59.0(3)
O7 Mn4 O9 N11 -128.5(3)
O14 Mn4 O9 Mn1 -83.54(14)
N12 Mn4 O9 Mn1 99.26(15)
N17 Mn4 O9 Mn1 -169.57(15)
O7 Mn4 O9 Mn1 2.89(10)
O1 Mn1 O9 N11 -45.2(3)
O7 Mn1 O9 N11 137.4(3)
O2 Mn1 O9 N11 46.0(2)
N5 Mn1 O9 N11 -134.5(3)
N7 Mn1 O9 N11 116.8(4)
O1 Mn1 O9 Mn4 173.80(13)
O7 Mn1 O9 Mn4 -3.52(13)
O2 Mn1 O9 Mn4 -94.93(14)
N5 Mn1 O9 Mn4 84.53(16)
N7 Mn1 O9 Mn4 -24.2(4)
O11 Mn5 O10 N12 -179.7(3)
O8 Mn5 O10 N12 -1.6(3)
O15 Mn5 O10 N12 -95.3(3)
N18 Mn5 O10 N12 93.2(3)
Mn4 O9 N11 C57 25.6(5)
Mn1 O9 N11 C57 -104.0(4)
Mn5 O10 N12 C58 171.6(3)
Mn5 O10 N12 Mn4 -5.2(4)
O8 Mn4 N12 C58 -167.6(4)
O9 Mn4 N12 C58 20.6(4)
N17 Mn4 N12 C58 -66.9(4)
O7 Mn4 N12 C58 95.1(4)
O8 Mn4 N12 O10 8.9(3)
O9 Mn4 N12 O10 -162.9(3)
N17 Mn4 N12 O10 109.6(3)
O7 Mn4 N12 O10 -88.4(3)
O9 N11 C57 C61 173.2(4)
O9 N11 C57 C58 2.0(7)
O10 N12 C58 C59 -1.7(7)
Mn4 N12 C58 C59 175.0(4)
O10 N12 C58 C57 177.9(4)
Mn4 N12 C58 C57 -5.4(6)
N11 C57 C58 N12 -11.9(8)
C61 C57 C58 N12 175.8(4)
N11 C57 C58 C59 167.8(5)
C61 C57 C58 C59 -4.5(5)
N12 C58 C59 C68 3.0(9)
C57 C58 C59 C68 -176.7(6)
N12 C58 C59 C60 -177.0(5)
C57 C58 C59 C60 3.3(5)
C68 C59 C60 C65 0.9(8)
C58 C59 C60 C65 -179.1(5)
C68 C59 C60 C61 179.2(5)
C58 C59 C60 C61 -0.8(6)
C59 C60 C61 C62 -179.6(5)
C65 C60 C61 C62 -1.3(8)
C59 C60 C61 C57 -2.0(6)
C65 C60 C61 C57 176.3(5)
N11 C57 C61 C62 7.9(9)
C58 C57 C61 C62 -179.0(6)
N11 C57 C61 C60 -169.2(4)
C58 C57 C61 C60 3.9(5)
C60 C61 C62 C63 0.0(8)
C57 C61 C62 C63 -176.8(5)
C61 C62 C63 C64 0.2(9)
C62 C63 C64 C65 0.8(10)
C59 C60 C65 C64 -179.6(5)
C61 C60 C65 C64 2.2(7)
C59 C60 C65 C66 0.6(8)
C61 C60 C65 C66 -177.5(5)
C63 C64 C65 C60 -1.9(8)
C63 C64 C65 C66 177.8(6)
C60 C65 C66 C67 -0.7(8)
C64 C65 C66 C67 179.5(6)
C65 C66 C67 C68 -0.6(10)
C60 C59 C68 C67 -2.1(8)
C58 C59 C68 C67 177.9(5)
C66 C67 C68 C59 2.0(9)
O10 Mn5 O11 N13 171.9(4)
N14 Mn5 O11 N13 -9.9(4)
O15 Mn5 O11 N13 79.8(4)
N18 Mn5 O11 N13 -97.3(4)
O13 Mn6 O12 N14 174.6(3)
O8 Mn6 O12 N14 8.4(3)
N16 Mn6 O12 N14 112.3(7)
N19 Mn6 O12 N14 -92.3(3)
Mn5 O11 N13 C69 8.8(7)
Mn6 O12 N14 C70 170.1(3)
Mn6 O12 N14 Mn5 -13.0(4)
O11 Mn5 N14 C70 4.6(4)
O8 Mn5 N14 C70 -173.5(4)
O15 Mn5 N14 C70 -79.9(4)
N18 Mn5 N14 C70 91.7(4)
O11 Mn5 N14 O12 -172.0(3)
O8 Mn5 N14 O12 9.9(3)
O15 Mn5 N14 O12 103.6(3)
N18 Mn5 N14 O12 -84.9(3)
O11 N13 C69 C73 175.4(4)
O11 N13 C69 C70 0.3(8)
O12 N14 C70 C71 -2.5(8)
Mn5 N14 C70 C71 -179.2(4)
O12 N14 C70 C69 177.4(4)
Mn5 N14 C70 C69 0.8(7)
N13 C69 C70 N14 -5.0(9)
C73 C69 C70 N14 179.2(5)
N13 C69 C70 C71 175.0(5)
C73 C69 C70 C71 -0.8(5)
N14 C70 C71 C80 1.0(10)
C69 C70 C71 C80 -178.9(6)
N14 C70 C71 C72 -179.0(5)
C69 C70 C71 C72 1.1(5)
C80 C71 C72 C77 1.0(8)
C70 C71 C72 C77 -179.0(5)
C80 C71 C72 C73 179.1(5)
C70 C71 C72 C73 -0.9(6)
C77 C72 C73 C74 -0.4(8)
C71 C72 C73 C74 -178.4(5)
C77 C72 C73 C69 178.4(5)
C71 C72 C73 C69 0.4(6)
N13 C69 C73 C74 2.7(10)
C70 C69 C73 C74 178.9(6)
N13 C69 C73 C72 -175.9(5)
C70 C69 C73 C72 0.3(5)
C72 C73 C74 C75 0.1(8)
C69 C73 C74 C75 -178.4(6)
C73 C74 C75 C76 -0.2(10)
C74 C75 C76 C77 0.7(10)
C71 C72 C77 C76 178.6(5)
C73 C72 C77 C76 0.8(8)
C71 C72 C77 C78 -2.2(8)
C73 C72 C77 C78 180.0(5)
C75 C76 C77 C72 -0.9(9)
C75 C76 C77 C78 -179.9(6)
C72 C77 C78 C79 2.3(8)
C76 C77 C78 C79 -178.7(6)
C77 C78 C79 C80 -1.2(9)
C72 C71 C80 C79 0.2(8)
C70 C71 C80 C79 -179.8(5)
C78 C79 C80 C71 -0.1(9)
O8 Mn6 O13 N15 -114.0(6)
O12 Mn6 O13 N15 171.8(4)
N16 Mn6 O13 N15 -18.6(4)
N19 Mn6 O13 N15 75.9(4)
O8 Mn4 O14 N16 -9.8(3)
O9 Mn4 O14 N16 162.0(3)
N17 Mn4 O14 N16 -110.4(3)
O7 Mn4 O14 N16 87.5(3)
Mn6 O13 N15 C81 12.2(7)
Mn4 O14 N16 C82 -174.8(3)
Mn4 O14 N16 Mn6 9.8(4)
O13 Mn6 N16 C82 15.1(4)
O8 Mn6 N16 C82 -179.1(4)
O12 Mn6 N16 C82 76.7(8)
N19 Mn6 N16 C82 -78.8(4)
O13 Mn6 N16 O14 -169.9(3)
O8 Mn6 N16 O14 -4.1(3)
O12 Mn6 N16 O14 -108.3(7)
N19 Mn6 N16 O14 96.3(3)
O13 N15 C81 C85 178.0(4)
O13 N15 C81 C82 3.8(8)
O14 N16 C82 C83 -2.7(7)
Mn6 N16 C82 C83 172.5(4)
O14 N16 C82 C81 177.2(4)
Mn6 N16 C82 C81 -7.5(6)
N15 C81 C82 N16 -5.3(8)
C85 C81 C82 N16 179.8(4)
N15 C81 C82 C83 174.7(5)
C85 C81 C82 C83 -0.2(5)
N16 C82 C83 C92 -1.3(9)
C81 C82 C83 C92 178.8(5)
N16 C82 C83 C84 -179.8(5)
C81 C82 C83 C84 0.2(5)
C92 C83 C84 C89 1.8(7)
C82 C83 C84 C89 -179.4(4)
C92 C83 C84 C85 -178.9(5)
C82 C83 C84 C85 -0.1(6)
C89 C84 C85 C86 -1.2(8)
C83 C84 C85 C86 179.5(5)
C89 C84 C85 C81 179.2(5)
C83 C84 C85 C81 -0.1(6)
N15 C81 C85 C86 5.4(9)
C82 C81 C85 C86 -179.2(5)
N15 C81 C85 C84 -175.2(5)
C82 C81 C85 C84 0.2(5)
C84 C85 C86 C87 0.3(8)
C81 C85 C86 C87 179.7(5)
C85 C86 C87 C88 0.2(9)
C86 C87 C88 C89 0.1(10)
C87 C88 C89 C84 -1.0(9)
C87 C88 C89 C90 -178.7(6)
C85 C84 C89 C88 1.5(8)
C83 C84 C89 C88 -179.2(5)
C85 C84 C89 C90 179.5(5)
C83 C84 C89 C90 -1.3(8)
C88 C89 C90 C91 178.3(6)
C84 C89 C90 C91 0.6(8)
C89 C90 C91 C92 -0.6(9)
C84 C83 C92 C91 -1.6(7)
C82 C83 C92 C91 180.0(5)
C90 C91 C92 C83 1.0(8)
O8 Mn4 N17 C93 28.5(4)
O9 Mn4 N17 C93 -149.8(4)
O14 Mn4 N17 C93 119.7(4)
N12 Mn4 N17 C93 -59.9(4)
O7 Mn4 N17 C93 -172.3(4)
O8 Mn4 N17 C97 -139.3(4)
O9 Mn4 N17 C97 42.4(4)
O14 Mn4 N17 C97 -48.2(4)
N12 Mn4 N17 C97 132.2(4)
O7 Mn4 N17 C97 19.9(7)
C97 N17 C93 C94 1.4(8)
Mn4 N17 C93 C94 -166.6(4)
N17 C93 C94 C95 -0.6(10)
C93 C94 C95 C96 -0.4(13)
C94 C95 C96 C97 0.6(14)
C93 N17 C97 C96 -1.3(9)
Mn4 N17 C97 C96 167.3(6)
C95 C96 C97 N17 0.3(13)
O11 Mn5 N18 C102 117.5(4)
O10 Mn5 N18 C102 -154.9(4)
O8 Mn5 N18 C102 -63.0(4)
N14 Mn5 N18 C102 26.3(4)
O11 Mn5 N18 C98 -55.1(4)
O10 Mn5 N18 C98 32.5(4)
O8 Mn5 N18 C98 124.4(4)
N14 Mn5 N18 C98 -146.3(4)
C102 N18 C98 C99 0.1(8)
Mn5 N18 C98 C99 173.4(5)
N18 C98 C99 C100 -0.4(10)
C98 C99 C100 C101 0.6(10)
C99 C100 C101 C102 -0.5(10)
C98 N18 C102 C101 0.0(8)
Mn5 N18 C102 C101 -172.6(4)
C100 C101 C102 N18 0.2(10)
O13 Mn6 N19 C103 56.8(7)
O8 Mn6 N19 C103 -120.8(7)
O12 Mn6 N19 C103 -26.7(7)
N16 Mn6 N19 C103 148.5(7)
O13 Mn6 N19 C107 -119.3(5)
O8 Mn6 N19 C107 63.2(5)
O12 Mn6 N19 C107 157.3(5)
N16 Mn6 N19 C107 -27.6(5)
C107 N19 C103 C104 -0.2(15)
Mn6 N19 C103 C104 -176.6(9)
N19 C103 C104 C105 -8(2)
C103 C104 C105 C106 10.3(19)
C104 C105 C106 C107 -5.0(17)
C103 N19 C107 C106 5.6(11)
Mn6 N19 C107 C106 -178.1(5)
C105 C106 C107 N19 -3.3(13)
C112 N20 C108 C109 2.8(16)
N20 C108 C109 C110 -1.6(18)
C108 C109 C110 C111 -0.4(18)
C109 C110 C111 C112 0.9(17)
C108 N20 C112 C111 -2.2(14)
C110 C111 C112 N20 0.4(15)
